data_7244955
loop_
_publ_author_name
'Volkov, Sergey'
'Charkin, Dmitri O.'
'Arsentev, Maxim'
'Aksenov, Sergey'
'Manelis, Lev'
'Krzhizhanovskaya, Maria'
'Sinelshikova, Olga'
'Ugolkov, Valeriy Leonidovich'
'Povolotskiy, Alexey'
'Shilovskikh, Vladimir'
'Antonov, Andrey'
'Bubnova, Rimma'

_publ_section_title
;
 Where the extraordinaries meet: a cascade of isosymmetrical superionic
 phase transitions and negative thermal expansion in a novel silver
 salt-inclusion borate halide
;
_journal_name_full CrystEngComm
_journal_paper_doi 10.1039/D2CE00307D
_journal_year 2022
_chemical_formula_structural 'Ag3 B6 I1 O10'
_chemical_formula_sum 'Ag3 B6 I O10'
_chemical_formula_weight 675.4
_space_group_IT_number 62
_space_group_name_Hall '-P 2ac 2n'
_space_group_name_H-M_alt 'P n m a'
_symmetry_cell_setting orthorhombic
_symmetry_Int_Tables_number 62
_symmetry_space_group_name_Hall '-P 2ac 2n'
_symmetry_space_group_name_H-M 'P n m a'
_audit_block_doi 10.5517/ccdc.csd.cc2b9v5p
_audit_update_record
;
2022-05-12 deposited with the CCDC.	2022-05-18 downloaded from the CCDC.
;
_cell_angle_alpha 90
_cell_angle_beta 90
_cell_angle_gamma 90
_cell_formula_units_Z 4
_cell_length_a 12.7726(7)
_cell_length_b 9.5739(5)
_cell_length_c 8.4899(5)
_cell_measurement_reflns_used 1607
_cell_measurement_temperature 673.0(6)
_cell_measurement_theta_max 24.18
_cell_measurement_theta_min 3.58
_cell_volume 1038.18(10)
_computing_cell_refinement 'CrysAlisPro 1.171.41.93a (Rigaku OD, 2020)'
_computing_data_collection 'CrysAlisPro 1.171.41.93a (Rigaku OD, 2020)'
_computing_data_reduction 'CrysAlisPro 1.171.41.93a (Rigaku OD, 2020)'
_computing_molecular_graphics 'Vesta (Momma, Izumi, 2008)'
_computing_publication_material 'Jana2006 (Petricek, V., Dusek, M. & Palatinus L., 2014)'
_computing_structure_refinement 'Jana2006 (Petricek, V., Dusek, M. & Palatinus L., 2014)'
_computing_structure_solution 'Superflip (Palatinus L. & Chapuis G.,2007)'
_diffrn_ambient_temperature 673
_diffrn_detector 'Hybrid Pixel Array Detector'
_diffrn_detector_area_resol_mean 10.0000
_diffrn_measured_fraction_theta_full 0.98
_diffrn_measured_fraction_theta_max 0.86
_diffrn_measurement_device 'four-circle diffractometer'
_diffrn_measurement_device_type 'XtaLAB Synergy, Single source at home/near, HyPix'
_diffrn_measurement_method '\w scans'
_diffrn_radiation_monochromator mirror
_diffrn_radiation_probe x-ray
_diffrn_radiation_source 'X-ray tube'
_diffrn_radiation_type 'Mo K\a'
_diffrn_radiation_wavelength 0.71073
_diffrn_reflns_av_R_equivalents 0.059
_diffrn_reflns_av_unetI/netI 0.0425
_diffrn_reflns_limit_h_max 16
_diffrn_reflns_limit_h_min -17
_diffrn_reflns_limit_k_max 9
_diffrn_reflns_limit_k_min -12
_diffrn_reflns_limit_l_max 11
_diffrn_reflns_limit_l_min -10
_diffrn_reflns_number 4714
_diffrn_reflns_theta_full 27.06
_diffrn_reflns_theta_max 29.27
_diffrn_reflns_theta_min 3.58
_diffrn_source 'micro-focus sealed X-ray tube'
_exptl_absorpt_coefficient_mu 8.621
_exptl_absorpt_correction_T_max 0.733
_exptl_absorpt_correction_T_min 0.414
_exptl_absorpt_correction_type gaussian
_exptl_absorpt_process_details
;
CrysAlisPro 1.171.41.93a (Rigaku Oxford Diffraction, 2020)
Numerical absorption correction based on gaussian integration over
a multifaceted crystal model
Empirical absorption correction using spherical harmonics,
implemented in SCALE3 ABSPACK scaling algorithm.
;
_exptl_crystal_colour colorless
_exptl_crystal_density_diffrn 4.3209
_exptl_crystal_description plate
_exptl_crystal_F_000 1216
_exptl_crystal_size_max 0.16
_exptl_crystal_size_mid 0.127
_exptl_crystal_size_min 0.056
_refine_diff_density_max 1.07
_refine_diff_density_min -0.94
_refine_ls_extinction_method none
_refine_ls_goodness_of_fit_gt 3.00
_refine_ls_goodness_of_fit_ref 2.37
_refine_ls_number_constraints 0
_refine_ls_number_parameters 178
_refine_ls_number_reflns 1271
_refine_ls_number_restraints 0
_refine_ls_R_factor_all 0.1045
_refine_ls_R_factor_gt 0.0598
_refine_ls_shift/su_max 0.0478
_refine_ls_shift/su_mean 0.0104
_refine_ls_structure_factor_coef F
_refine_ls_weighting_details w=1/(\s^2^(F)+0.0001F^2^)
_refine_ls_weighting_scheme sigma
_refine_ls_wR_factor_gt 0.0631
_refine_ls_wR_factor_ref 0.0681
_reflns_number_gt 761
_reflns_number_total 1271
_reflns_threshold_expression I>3\s(I)
_cod_data_source_file d2ce00307d2.cif
_cod_data_source_block Ag3B6O10I_673K
_cod_depositor_comments
;
The following automatic conversions were performed:

data item '_diffrn_radiation_probe' value 'X-ray' was changed to
'x-ray' in accordance with the
/home/data/users/saulius/crontab/automatic-downloads/rss-feeds/RSC/lib/dictionaries/cif_core.dic
dictionary named 'cif_core.dic' version 2.4.2 last updated on
2011-04-26.

Automatic conversion script
Id: cif_fix_values 7556 2019-12-06 15:28:31Z antanas 
;
_cod_original_sg_symbol_Hall '-P -2xabc;-2yb;-2zac'
_cod_original_formula_sum 'Ag3 B6 O10 I'
_cod_database_code 7244955

loop_
_space_group_symop_id
_space_group_symop_operation_xyz
1 x,y,z
2 -x+1/2,-y,z+1/2
3 -x,y+1/2,-z
4 x+1/2,-y+1/2,-z+1/2
5 -x,-y,-z
6 x+1/2,y,-z+1/2
7 x,-y+1/2,z
8 -x+1/2,y+1/2,z+1/2

loop_
_atom_site_label
_atom_site_type_symbol
_atom_site_fract_x
_atom_site_fract_y
_atom_site_fract_z
_atom_site_adp_type
_atom_site_U_iso_or_equiv
_atom_site_site_symmetry_multiplicity
_atom_site_occupancy
_atom_site_calc_flag
_atom_site_refinement_flags
_atom_site_disorder_assembly
_atom_site_disorder_group
I1 I 0.43690(19) 0.25 0.3427(3) Uani 0.0922(6) 4 1 d . . .
Ag1 Ag 0.1104(3) 0.25 0.0086(8) Uani 0.125(3) 4 0.625(5) d . . .
Ag2 Ag 0.4947(4) 0.0674(5) 0.1233(13) Uani 0.0972(19) 8 0.320(9) d . . .
Ag3 Ag 0.6960(10) 0.25 0.2709(13) Uani 0.126(4) 4 0.379(17) d . . .
Ag4 Ag 0.0364(5) 0.0263(8) -0.0511(7) Uani 0.174(4) 8 0.305(4) d . . .
Ag5 Ag 0.5984(11) 0.1745(11) 0.2004(9) Uani 0.290(12) 8 0.307(14) d . . .
Ag6 Ag 0.5 0 0 Uani 0.29(4) 4 0.13(4) d . . .
O1 O 0.5798(3) -0.1261(4) 0.1833(5) Uani 0.0376(15) 8 1 d . . .
O2 O 0.4226(5) -0.25 0.2228(8) Uani 0.038(2) 4 1 d . . .
O3 O 0.8279(4) -0.1277(4) 0.4741(5) Uani 0.0344(14) 8 1 d . . .
O4 O 0.7355(4) -0.25 0.2670(6) Uani 0.0187(16) 4 1 d . . .
O5 O 0.2428(4) -0.0921(4) 0.4507(5) Uani 0.0319(14) 8 1 d . . .
O6 O 0.7121(4) -0.0031(4) 0.3092(5) Uani 0.0355(15) 8 1 d . . .
B1 B 0.2327(6) 0.0135(6) 0.5552(7) Uani 0.023(2) 8 1 d . . .
B2 B 0.6929(5) -0.1132(6) 0.2015(7) Uani 0.0193(18) 8 1 d . . .
B3 B 0.5284(8) -0.25 0.1929(11) Uani 0.024(3) 4 1 d . . .
B4 B 0.3297(7) -0.25 0.1266(10) Uani 0.014(2) 4 1 d . . .

loop_
_atom_site_aniso_label
_atom_site_aniso_type_symbol
_atom_site_aniso_U_11
_atom_site_aniso_U_22
_atom_site_aniso_U_33
_atom_site_aniso_U_12
_atom_site_aniso_U_13
_atom_site_aniso_U_23
I1 I 0.0687(10) 0.1229(12) 0.0849(11) 0 -0.0059(6) 0
Ag1 Ag 0.0704(16) 0.185(8) 0.120(3) 0 0.0507(18) 0
Ag2 Ag 0.067(3) 0.064(3) 0.160(4) 0.0258(18) 0.0074(19) 0.004(2)
Ag3 Ag 0.211(11) 0.042(3) 0.127(6) 0 -0.061(6) 0
Ag4 Ag 0.157(6) 0.163(5) 0.203(7) 0.077(4) -0.021(4) 0.008(3)
Ag5 Ag 0.46(3) 0.251(14) 0.160(15) 0.262(17) 0.142(18) 0.095(10)
Ag6 Ag 0.054(13) 0.56(8) 0.27(7) -0.08(3) -0.07(2) 0.32(6)
O1 O 0.024(2) 0.030(2) 0.059(3) -0.003(2) -0.007(2) 0.018(2)
O2 O 0.012(3) 0.057(3) 0.044(4) 0 -0.004(3) 0
O3 O 0.036(3) 0.040(2) 0.028(3) 0.007(2) -0.017(2) -0.0136(19)
O4 O 0.017(3) 0.019(2) 0.021(3) 0 -0.003(3) 0
O5 O 0.044(3) 0.030(2) 0.022(2) 0.004(2) -0.011(2) -0.0089(18)
O6 O 0.050(3) 0.0227(19) 0.034(3) 0.018(2) -0.014(2) -0.0014(18)
B1 B 0.025(4) 0.029(3) 0.016(3) 0.001(3) 0.004(3) 0.003(3)
B2 B 0.013(3) 0.022(3) 0.023(4) -0.008(3) -0.007(3) 0.003(3)
B3 B 0.019(5) 0.031(5) 0.023(5) 0 -0.007(4) 0
B4 B 0.012(4) 0.012(3) 0.019(5) 0 0.004(4) 0

loop_
_atom_type_symbol
_atom_type_scat_dispersion_real
_atom_type_scat_dispersion_imag
_atom_type_scat_source
Ag -0.8971 1.1015 'International Tables Vol C tables 4.2.6.8 and 6.1.1.1'
B 0.0013 0.0007 'International Tables Vol C tables 4.2.6.8 and 6.1.1.1'
I -0.4742 1.8119 'International Tables Vol C tables 4.2.6.8 and 6.1.1.1'
O 0.0106 0.0060 'International Tables Vol C tables 4.2.6.8 and 6.1.1.1'

loop_
_exptl_crystal_face_index_h
_exptl_crystal_face_index_k
_exptl_crystal_face_index_l
_exptl_crystal_face_perp_dist
? ? ? ?

loop_
_geom_angle_atom_site_label_1
_geom_angle_atom_site_label_2
_geom_angle_atom_site_label_3
_geom_angle_site_symmetry_1
_geom_angle_site_symmetry_2
_geom_angle_site_symmetry_3
_geom_angle
_geom_angle_publ_flag
Ag1 I1 Ag2 4_555 . . 96.06(19) ?
Ag1 I1 Ag2 4_555 . 7_555 96.06(19) ?
Ag1 I1 Ag3 4_555 . . 40.1(2) ?
Ag1 I1 Ag3 4_555 . 4_455 167.7(3) ?
Ag1 I1 Ag4 4_555 . 2_555 74.70(14) ?
Ag1 I1 Ag4 4_555 . 4_555 49.61(14) ?
Ag1 I1 Ag4 4_555 . 6_555 49.61(14) ?
Ag1 I1 Ag4 4_555 . 8_555 74.70(14) ?
Ag1 I1 Ag5 4_555 . . 61.4(3) ?
Ag1 I1 Ag5 4_555 . 7_555 61.4(3) ?
Ag1 I1 Ag6 4_555 . . 101.07(12) ?
Ag1 I1 Ag6 4_555 . 3_655 101.07(12) ?
Ag2 I1 Ag2 . . 7_555 82.2(3) ?
Ag2 I1 Ag3 . . . 66.43(19) ?
Ag2 I1 Ag3 . . 4_455 93.2(2) ?
Ag2 I1 Ag4 . . 2_555 64.7(2) ?
Ag2 I1 Ag4 . . 4_555 138.70(19) ?
Ag2 I1 Ag4 . . 6_555 80.2(2) ?
Ag2 I1 Ag4 . . 8_555 143.9(2) ?
Ag2 I1 Ag5 . . . 40.7(3) ?
Ag2 I1 Ag5 . . 7_555 67.8(3) ?
Ag2 I1 Ag6 . . . 5.43(18) ?
Ag2 I1 Ag6 . . 3_655 79.71(19) ?
Ag2 I1 Ag3 7_555 . . 66.43(19) ?
Ag2 I1 Ag3 7_555 . 4_455 93.2(2) ?
Ag2 I1 Ag4 7_555 . 2_555 143.9(2) ?
Ag2 I1 Ag4 7_555 . 4_555 80.2(2) ?
Ag2 I1 Ag4 7_555 . 6_555 138.70(19) ?
Ag2 I1 Ag4 7_555 . 8_555 64.7(2) ?
Ag2 I1 Ag5 7_555 . . 67.8(3) ?
Ag2 I1 Ag5 7_555 . 7_555 40.7(3) ?
Ag2 I1 Ag6 7_555 . . 79.71(19) ?
Ag2 I1 Ag6 7_555 . 3_655 5.43(18) ?
Ag3 I1 Ag3 . . 4_455 152.2(3) ?
Ag3 I1 Ag4 . . 2_555 86.49(15) ?
Ag3 I1 Ag4 . . 4_555 72.30(18) ?
Ag3 I1 Ag4 . . 6_555 72.30(18) ?
Ag3 I1 Ag4 . . 8_555 86.49(15) ?
Ag3 I1 Ag5 . . . 25.9(3) ?
Ag3 I1 Ag5 . . 7_555 25.9(3) ?
Ag3 I1 Ag6 . . . 69.97(15) ?
Ag3 I1 Ag6 . . 3_655 69.97(15) ?
Ag3 I1 Ag4 4_455 . 2_555 102.21(15) ?
Ag3 I1 Ag4 4_455 . 4_555 124.75(17) ?
Ag3 I1 Ag4 4_455 . 6_555 124.75(17) ?
Ag3 I1 Ag4 4_455 . 8_555 102.21(15) ?
Ag3 I1 Ag5 4_455 . . 130.0(3) ?
Ag3 I1 Ag5 4_455 . 7_555 130.0(3) ?
Ag3 I1 Ag6 4_455 . . 88.50(17) ?
Ag3 I1 Ag6 4_455 . 3_655 88.50(17) ?
Ag4 I1 Ag4 2_555 . 4_555 115.0(2) ?
Ag4 I1 Ag4 2_555 . 6_555 26.53(18) ?
Ag4 I1 Ag4 2_555 . 8_555 139.9(2) ?
Ag4 I1 Ag5 2_555 . . 77.5(3) ?
Ag4 I1 Ag5 2_555 . 7_555 109.1(3) ?
Ag4 I1 Ag6 2_555 . . 68.46(13) ?
Ag4 I1 Ag6 2_555 . 3_655 143.15(15) ?
Ag4 I1 Ag4 4_555 . 6_555 89.04(19) ?
Ag4 I1 Ag4 4_555 . 8_555 26.53(18) ?
Ag4 I1 Ag5 4_555 . . 98.0(3) ?
Ag4 I1 Ag5 4_555 . 7_555 74.6(2) ?
Ag4 I1 Ag6 4_555 . . 141.81(14) ?
Ag4 I1 Ag6 4_555 . 3_655 85.11(13) ?
Ag4 I1 Ag4 6_555 . 8_555 115.0(2) ?
Ag4 I1 Ag5 6_555 . . 74.6(2) ?
Ag4 I1 Ag5 6_555 . 7_555 98.0(3) ?
Ag4 I1 Ag6 6_555 . . 85.11(13) ?
Ag4 I1 Ag6 6_555 . 3_655 141.81(14) ?
Ag4 I1 Ag5 8_555 . . 109.1(3) ?
Ag4 I1 Ag5 8_555 . 7_555 77.5(3) ?
Ag4 I1 Ag6 8_555 . . 143.15(15) ?
Ag4 I1 Ag6 8_555 . 3_655 68.46(13) ?
Ag5 I1 Ag5 . . 7_555 33.6(3) ?
Ag5 I1 Ag6 . . . 44.1(3) ?
Ag5 I1 Ag6 . . 3_655 69.0(2) ?
Ag5 I1 Ag6 7_555 . . 69.0(2) ?
Ag5 I1 Ag6 7_555 . 3_655 44.1(3) ?
Ag6 I1 Ag6 . . 3_655 76.81(4) ?
I1 Ag1 Ag2 4_455 . 4_455 43.05(13) ?
I1 Ag1 Ag2 4_455 . 6_455 43.05(13) ?
I1 Ag1 Ag3 4_455 . 4_455 90.6(4) ?
I1 Ag1 Ag4 4_455 . . 76.23(18) ?
I1 Ag1 Ag4 4_455 . 3_555 56.36(13) ?
I1 Ag1 Ag4 4_455 . 5_555 56.36(13) ?
I1 Ag1 Ag4 4_455 . 7_555 76.23(18) ?
I1 Ag1 Ag5 4_455 . 4_455 58.3(4) ?
I1 Ag1 Ag5 4_455 . 6_455 58.3(4) ?
I1 Ag1 O2 4_455 . 2_554 109.8(2) ?
I1 Ag1 O5 4_455 . 2_554 139.64(16) ?
I1 Ag1 O5 4_455 . 8_554 139.64(16) ?
I1 Ag1 B1 4_455 . 2_554 118.43(18) ?
I1 Ag1 B1 4_455 . 8_554 118.43(18) ?
I1 Ag1 B3 4_455 . 2_554 86.2(2) ?
Ag2 Ag1 Ag2 4_455 . 6_455 53.66(16) ?
Ag2 Ag1 Ag3 4_455 . 4_455 59.7(3) ?
Ag2 Ag1 Ag4 4_455 . . 115.1(2) ?
Ag2 Ag1 Ag4 4_455 . 3_555 47.59(17) ?
Ag2 Ag1 Ag4 4_455 . 5_555 93.30(19) ?
Ag2 Ag1 Ag4 4_455 . 7_555 67.5(2) ?
Ag2 Ag1 Ag5 4_455 . 4_455 22.8(3) ?
Ag2 Ag1 Ag5 4_455 . 6_455 48.0(3) ?
Ag2 Ag1 O2 4_455 . 2_554 136.9(2) ?
Ag2 Ag1 O5 4_455 . 2_554 136.9(3) ?
Ag2 Ag1 O5 4_455 . 8_554 100.09(17) ?
Ag2 Ag1 B1 4_455 . 2_554 119.2(2) ?
Ag2 Ag1 B1 4_455 . 8_554 77.67(17) ?
Ag2 Ag1 B3 4_455 . 2_554 117.5(2) ?
Ag2 Ag1 Ag3 6_455 . 4_455 59.7(3) ?
Ag2 Ag1 Ag4 6_455 . . 67.5(2) ?
Ag2 Ag1 Ag4 6_455 . 3_555 93.30(19) ?
Ag2 Ag1 Ag4 6_455 . 5_555 47.59(17) ?
Ag2 Ag1 Ag4 6_455 . 7_555 115.1(2) ?
Ag2 Ag1 Ag5 6_455 . 4_455 48.0(3) ?
Ag2 Ag1 Ag5 6_455 . 6_455 22.8(3) ?
Ag2 Ag1 O2 6_455 . 2_554 136.9(2) ?
Ag2 Ag1 O5 6_455 . 2_554 100.09(17) ?
Ag2 Ag1 O5 6_455 . 8_554 136.9(3) ?
Ag2 Ag1 B1 6_455 . 2_554 77.67(17) ?
Ag2 Ag1 B1 6_455 . 8_554 119.2(2) ?
Ag2 Ag1 B3 6_455 . 2_554 117.5(2) ?
Ag3 Ag1 Ag4 4_455 . . 112.4(2) ?
Ag3 Ag1 Ag4 4_455 . 3_555 101.2(3) ?
Ag3 Ag1 Ag4 4_455 . 5_555 101.2(3) ?
Ag3 Ag1 Ag4 4_455 . 7_555 112.4(2) ?
Ag3 Ag1 Ag5 4_455 . 4_455 37.1(4) ?
Ag3 Ag1 Ag5 4_455 . 6_455 37.1(4) ?
Ag3 Ag1 O2 4_455 . 2_554 159.5(4) ?
Ag3 Ag1 O5 4_455 . 2_554 77.8(3) ?
Ag3 Ag1 O5 4_455 . 8_554 77.8(3) ?
Ag3 Ag1 B1 4_455 . 2_554 65.4(2) ?
Ag3 Ag1 B1 4_455 . 8_554 65.4(2) ?
Ag3 Ag1 B3 4_455 . 2_554 176.8(4) ?
Ag4 Ag1 Ag4 . . 3_555 121.4(2) ?
Ag4 Ag1 Ag4 . . 5_555 21.81(19) ?
Ag4 Ag1 Ag4 . . 7_555 126.8(3) ?
Ag4 Ag1 Ag5 . . 4_455 115.5(4) ?
Ag4 Ag1 Ag5 . . 6_455 85.9(3) ?
Ag4 Ag1 O2 . . 2_554 74.0(2) ?
Ag4 Ag1 O5 . . 2_554 73.08(19) ?
Ag4 Ag1 O5 . . 8_554 143.9(3) ?
Ag4 Ag1 B1 . . 2_554 64.81(19) ?
Ag4 Ag1 B1 . . 8_554 164.6(3) ?
Ag4 Ag1 B3 . . 2_554 66.8(2) ?
Ag4 Ag1 Ag4 3_555 . 5_555 108.4(2) ?
Ag4 Ag1 Ag4 3_555 . 7_555 21.81(19) ?
Ag4 Ag1 Ag5 3_555 . 4_455 68.5(3) ?
Ag4 Ag1 Ag5 3_555 . 6_455 95.0(3) ?
Ag4 Ag1 O2 3_555 . 2_554 90.61(18) ?
Ag4 Ag1 O5 3_555 . 2_554 163.5(2) ?
Ag4 Ag1 O5 3_555 . 8_554 87.83(15) ?
Ag4 Ag1 B1 3_555 . 2_554 166.3(3) ?
Ag4 Ag1 B1 3_555 . 8_554 73.21(17) ?
Ag4 Ag1 B3 3_555 . 2_554 77.01(18) ?
Ag4 Ag1 Ag4 5_555 . 7_555 121.4(2) ?
Ag4 Ag1 Ag5 5_555 . 4_455 95.0(3) ?
Ag4 Ag1 Ag5 5_555 . 6_455 68.5(3) ?
Ag4 Ag1 O2 5_555 . 2_554 90.61(18) ?
Ag4 Ag1 O5 5_555 . 2_554 87.83(15) ?
Ag4 Ag1 O5 5_555 . 8_554 163.5(2) ?
Ag4 Ag1 B1 5_555 . 2_554 73.21(17) ?
Ag4 Ag1 B1 5_555 . 8_554 166.3(3) ?
Ag4 Ag1 B3 5_555 . 2_554 77.01(18) ?
Ag4 Ag1 Ag5 7_555 . 4_455 85.9(3) ?
Ag4 Ag1 Ag5 7_555 . 6_455 115.5(4) ?
Ag4 Ag1 O2 7_555 . 2_554 74.0(2) ?
Ag4 Ag1 O5 7_555 . 2_554 143.9(3) ?
Ag4 Ag1 O5 7_555 . 8_554 73.08(19) ?
Ag4 Ag1 B1 7_555 . 2_554 164.6(3) ?
Ag4 Ag1 B1 7_555 . 8_554 64.81(19) ?
Ag4 Ag1 B3 7_555 . 2_554 66.8(2) ?
Ag5 Ag1 Ag5 4_455 . 6_455 32.6(3) ?
Ag5 Ag1 O2 4_455 . 2_554 159.0(3) ?
Ag5 Ag1 O5 4_455 . 2_554 114.2(4) ?
Ag5 Ag1 O5 4_455 . 8_554 93.7(3) ?
Ag5 Ag1 B1 4_455 . 2_554 97.9(3) ?
Ag5 Ag1 B1 4_455 . 8_554 72.7(3) ?
Ag5 Ag1 B3 4_455 . 2_554 140.0(4) ?
Ag5 Ag1 O2 6_455 . 2_554 159.0(3) ?
Ag5 Ag1 O5 6_455 . 2_554 93.7(3) ?
Ag5 Ag1 O5 6_455 . 8_554 114.2(4) ?
Ag5 Ag1 B1 6_455 . 2_554 72.7(3) ?
Ag5 Ag1 B1 6_455 . 8_554 97.9(3) ?
Ag5 Ag1 B3 6_455 . 2_554 140.0(4) ?
O2 Ag1 O5 2_554 . 2_554 86.2(2) ?
O2 Ag1 O5 2_554 . 8_554 86.2(2) ?
O2 Ag1 B1 2_554 . 2_554 103.0(2) ?
O2 Ag1 B1 2_554 . 8_554 103.0(2) ?
O2 Ag1 B3 2_554 . 2_554 23.6(2) ?
O5 Ag1 O5 2_554 . 8_554 75.86(18) ?
O5 Ag1 B1 2_554 . 2_554 22.43(15) ?
O5 Ag1 B1 2_554 . 8_554 91.79(19) ?
O5 Ag1 B3 2_554 . 2_554 104.7(3) ?
O5 Ag1 B1 8_554 . 2_554 91.79(19) ?
O5 Ag1 B1 8_554 . 8_554 22.43(15) ?
O5 Ag1 B3 8_554 . 2_554 104.7(3) ?
B1 Ag1 B1 2_554 . 8_554 102.0(2) ?
B1 Ag1 B3 2_554 . 2_554 116.2(2) ?
B1 Ag1 B3 8_554 . 2_554 116.2(2) ?
I1 Ag2 Ag1 . . 4_555 40.89(15) ?
I1 Ag2 Ag2 . . 5_655 162.8(4) ?
I1 Ag2 Ag2 . . 7_555 48.9(2) ?
I1 Ag2 Ag3 . . . 66.9(3) ?
I1 Ag2 Ag4 . . 2_555 60.2(3) ?
I1 Ag2 Ag4 . . 6_555 54.6(2) ?
I1 Ag2 Ag5 . . . 64.8(5) ?
I1 Ag2 Ag5 . . 5_655 145.5(3) ?
I1 Ag2 Ag5 . . 7_555 53.4(3) ?
I1 Ag2 Ag6 . . . 162.8(5) ?
I1 Ag2 O1 . . . 121.8(5) ?
I1 Ag2 O1 . . 5_655 114.9(2) ?
I1 Ag2 O3 . . 2_654 115.3(2) ?
I1 Ag2 O3 . . 6_455 114.3(2) ?
I1 Ag2 B1 . . 2_554 92.0(2) ?
I1 Ag2 B2 . . . 116.0(4) ?
I1 Ag2 B3 . . . 123.0(4) ?
I1 Ag2 B3 . . 3_655 101.6(2) ?
Ag1 Ag2 Ag2 4_555 . 5_655 154.3(2) ?
Ag1 Ag2 Ag2 4_555 . 7_555 63.2(2) ?
Ag1 Ag2 Ag3 4_555 . . 34.0(2) ?
Ag1 Ag2 Ag4 4_555 . 2_555 55.2(2) ?
Ag1 Ag2 Ag4 4_555 . 6_555 36.82(16) ?
Ag1 Ag2 Ag5 4_555 . . 33.7(4) ?
Ag1 Ag2 Ag5 4_555 . 5_655 169.0(3) ?
Ag1 Ag2 Ag5 4_555 . 7_555 41.7(2) ?
Ag1 Ag2 Ag6 4_555 . . 154.3(3) ?
Ag1 Ag2 O1 4_555 . . 90.3(3) ?
Ag1 Ag2 O1 4_555 . 5_655 141.4(2) ?
Ag1 Ag2 O3 4_555 . 2_654 87.8(2) ?
Ag1 Ag2 O3 4_555 . 6_455 141.9(3) ?
Ag1 Ag2 B1 4_555 . 2_554 128.9(3) ?
Ag1 Ag2 B2 4_555 . . 76.7(2) ?
Ag1 Ag2 B3 4_555 . . 103.5(3) ?
Ag1 Ag2 B3 4_555 . 3_655 117.57(19) ?
Ag2 Ag2 Ag2 5_655 . 7_555 121.6(4) ?
Ag2 Ag2 Ag3 5_655 . . 123.3(3) ?
Ag2 Ag2 Ag4 5_655 . 2_555 130.4(3) ?
Ag2 Ag2 Ag4 5_655 . 6_555 140.6(3) ?
Ag2 Ag2 Ag5 5_655 . . 124.6(5) ?
Ag2 Ag2 Ag5 5_655 . 5_655 23.0(2) ?
Ag2 Ag2 Ag5 5_655 . 7_555 128.1(4) ?
Ag2 Ag2 Ag6 5_655 . . 0 ?
Ag2 Ag2 O1 5_655 . . 74.3(3) ?
Ag2 Ag2 O1 5_655 . 5_655 48.7(3) ?
Ag2 Ag2 O3 5_655 . 2_654 70.2(3) ?
Ag2 Ag2 O3 5_655 . 6_455 58.0(2) ?
Ag2 Ag2 B1 5_655 . 2_554 76.1(3) ?
Ag2 Ag2 B2 5_655 . . 81.2(3) ?
Ag2 Ag2 B3 5_655 . . 69.1(3) ?
Ag2 Ag2 B3 5_655 . 3_655 65.2(3) ?
Ag2 Ag2 Ag3 7_555 . . 58.56(18) ?
Ag2 Ag2 Ag4 7_555 . 2_555 107.8(4) ?
Ag2 Ag2 Ag4 7_555 . 6_555 96.1(3) ?
Ag2 Ag2 Ag5 7_555 . . 55.2(4) ?
Ag2 Ag2 Ag5 7_555 . 5_655 127.7(4) ?
Ag2 Ag2 Ag5 7_555 . 7_555 30.9(3) ?
Ag2 Ag2 Ag6 7_555 . . 121.6(5) ?
Ag2 Ag2 O1 7_555 . . 147.1(3) ?
Ag2 Ag2 O1 7_555 . 5_655 78.5(3) ?
Ag2 Ag2 O3 7_555 . 2_654 77.5(2) ?
Ag2 Ag2 O3 7_555 . 6_455 129.3(2) ?
Ag2 Ag2 B1 7_555 . 2_554 104.7(2) ?
Ag2 Ag2 B2 7_555 . . 123.5(2) ?
Ag2 Ag2 B3 7_555 . . 166.5(4) ?
Ag2 Ag2 B3 7_555 . 3_655 57.1(2) ?
Ag3 Ag2 Ag4 . . 2_555 84.9(3) ?
Ag3 Ag2 Ag4 . . 6_555 65.0(3) ?
Ag3 Ag2 Ag5 . . . 3.3(4) ?
Ag3 Ag2 Ag5 . . 5_655 146.2(4) ?
Ag3 Ag2 Ag5 . . 7_555 27.7(3) ?
Ag3 Ag2 Ag6 . . . 123.3(4) ?
Ag3 Ag2 O1 . . . 88.5(3) ?
Ag3 Ag2 O1 . . 5_655 119.9(3) ?
Ag3 Ag2 O3 . . 2_654 53.9(2) ?
Ag3 Ag2 O3 . . 6_455 171.3(3) ?
Ag3 Ag2 B1 . . 2_554 158.5(3) ?
Ag3 Ag2 B2 . . . 65.8(2) ?
Ag3 Ag2 B3 . . . 109.3(3) ?
Ag3 Ag2 B3 . . 3_655 95.7(3) ?
Ag4 Ag2 Ag4 2_555 . 6_555 19.90(18) ?
Ag4 Ag2 Ag5 2_555 . . 86.1(5) ?
Ag4 Ag2 Ag5 2_555 . 5_655 117.0(3) ?
Ag4 Ag2 Ag5 2_555 . 7_555 96.3(4) ?
Ag4 Ag2 Ag6 2_555 . . 130.4(4) ?
Ag4 Ag2 O1 2_555 . . 66.0(3) ?
Ag4 Ag2 O1 2_555 . 5_655 152.0(3) ?
Ag4 Ag2 O3 2_555 . 2_654 129.1(3) ?
Ag4 Ag2 O3 2_555 . 6_455 88.5(2) ?
Ag4 Ag2 B1 2_555 . 2_554 88.4(3) ?
Ag4 Ag2 B2 2_555 . . 75.0(3) ?
Ag4 Ag2 B3 2_555 . . 62.8(3) ?
Ag4 Ag2 B3 2_555 . 3_655 160.1(3) ?
Ag4 Ag2 Ag5 6_555 . . 66.2(4) ?
Ag4 Ag2 Ag5 6_555 . 5_655 134.0(3) ?
Ag4 Ag2 Ag5 6_555 . 7_555 78.6(3) ?
Ag4 Ag2 Ag6 6_555 . . 140.6(4) ?
Ag4 Ag2 O1 6_555 . . 67.2(3) ?
Ag4 Ag2 O1 6_555 . 5_655 167.2(3) ?
Ag4 Ag2 O3 6_555 . 2_654 111.7(3) ?
Ag4 Ag2 O3 6_555 . 6_455 108.2(3) ?
Ag4 Ag2 B1 6_555 . 2_554 107.2(3) ?
Ag4 Ag2 B2 6_555 . . 67.5(2) ?
Ag4 Ag2 B3 6_555 . . 72.0(3) ?
Ag4 Ag2 B3 6_555 . 3_655 153.1(2) ?
Ag5 Ag2 Ag5 . . 5_655 147.6(6) ?
Ag5 Ag2 Ag5 . . 7_555 24.4(5) ?
Ag5 Ag2 Ag6 . . . 124.6(6) ?
Ag5 Ag2 O1 . . . 91.8(5) ?
Ag5 Ag2 O1 . . 5_655 118.0(5) ?
Ag5 Ag2 O3 . . 2_654 54.7(4) ?
Ag5 Ag2 O3 . . 6_455 174.0(6) ?
Ag5 Ag2 B1 . . 2_554 155.8(5) ?
Ag5 Ag2 B2 . . . 69.1(4) ?
Ag5 Ag2 B3 . . . 112.6(5) ?
Ag5 Ag2 B3 . . 3_655 93.5(4) ?
Ag5 Ag2 Ag5 5_655 . 7_555 146.6(4) ?
Ag5 Ag2 Ag6 5_655 . . 23.0(3) ?
Ag5 Ag2 O1 5_655 . . 79.0(3) ?
Ag5 Ag2 O1 5_655 . 5_655 49.3(2) ?
Ag5 Ag2 O3 5_655 . 2_654 93.1(4) ?
Ag5 Ag2 O3 5_655 . 6_455 35.2(2) ?
Ag5 Ag2 B1 5_655 . 2_554 53.9(3) ?
Ag5 Ag2 B2 5_655 . . 94.0(3) ?
Ag5 Ag2 B3 5_655 . . 65.5(3) ?
Ag5 Ag2 B3 5_655 . 3_655 72.4(3) ?
Ag5 Ag2 Ag6 7_555 . . 128.1(5) ?
Ag5 Ag2 O1 7_555 . . 116.2(4) ?
Ag5 Ag2 O1 7_555 . 5_655 101.1(3) ?
Ag5 Ag2 O3 7_555 . 2_654 62.0(3) ?
Ag5 Ag2 O3 7_555 . 6_455 159.9(4) ?
Ag5 Ag2 B1 7_555 . 2_554 134.2(3) ?
Ag5 Ag2 B2 7_555 . . 93.1(3) ?
Ag5 Ag2 B3 7_555 . . 136.7(4) ?
Ag5 Ag2 B3 7_555 . 3_655 76.4(3) ?
Ag6 Ag2 O1 . . . 74.3(3) ?
Ag6 Ag2 O1 . . 5_655 48.7(4) ?
Ag6 Ag2 O3 . . 2_654 70.2(4) ?
Ag6 Ag2 O3 . . 6_455 58.0(2) ?
Ag6 Ag2 B1 . . 2_554 76.1(3) ?
Ag6 Ag2 B2 . . . 81.2(3) ?
Ag6 Ag2 B3 . . . 69.1(3) ?
Ag6 Ag2 B3 . . 3_655 65.2(4) ?
O1 Ag2 O1 . . 5_655 123.0(4) ?
O1 Ag2 O3 . . 2_654 82.7(2) ?
O1 Ag2 O3 . . 6_455 83.6(2) ?
O1 Ag2 B1 . . 2_554 107.4(2) ?
O1 Ag2 B2 . . . 24.64(17) ?
O1 Ag2 B3 . . . 22.0(2) ?
O1 Ag2 B3 . . 3_655 133.9(4) ?
O1 Ag2 O3 5_655 . 2_654 78.7(3) ?
O1 Ag2 O3 5_655 . 6_455 68.0(2) ?
O1 Ag2 B1 5_655 . 2_554 63.7(2) ?
O1 Ag2 B2 5_655 . . 125.2(3) ?
O1 Ag2 B3 5_655 . . 114.4(3) ?
O1 Ag2 B3 5_655 . 3_655 24.91(17) ?
O3 Ag2 O3 2_654 . 6_455 128.2(4) ?
O3 Ag2 B1 2_654 . 2_554 140.7(4) ?
O3 Ag2 B2 2_654 . . 62.15(18) ?
O3 Ag2 B3 2_654 . . 100.6(3) ?
O3 Ag2 B3 2_654 . 3_655 64.1(3) ?
O3 Ag2 B1 6_455 . 2_554 26.13(14) ?
O3 Ag2 B2 6_455 . . 107.0(2) ?
O3 Ag2 B3 6_455 . . 62.4(2) ?
O3 Ag2 B3 6_455 . 3_655 92.5(3) ?
B1 Ag2 B2 2_554 . . 131.8(2) ?
B1 Ag2 B3 2_554 . . 85.4(3) ?
B1 Ag2 B3 2_554 . 3_655 83.8(3) ?
B2 Ag2 B3 . . . 46.6(2) ?
B2 Ag2 B3 . . 3_655 123.4(3) ?
B3 Ag2 B3 . . 3_655 134.3(4) ?
I1 Ag3 I1 . . 4_555 173.0(4) ?
I1 Ag3 Ag1 . . 4_555 49.3(3) ?
I1 Ag3 Ag2 . . . 46.6(2) ?
I1 Ag3 Ag2 . . 7_555 46.6(2) ?
I1 Ag3 Ag4 . . 4_555 50.07(18) ?
I1 Ag3 Ag4 . . 6_555 50.07(18) ?
I1 Ag3 Ag5 . . . 44.3(5) ?
I1 Ag3 Ag5 . . 7_555 44.3(5) ?
I1 Ag3 Ag6 . . . 60.53(18) ?
I1 Ag3 Ag6 . . 3_655 60.53(18) ?
I1 Ag3 O3 . . 2_654 93.2(3) ?
I1 Ag3 O3 . . 8_654 93.2(3) ?
I1 Ag3 O5 . . 3_656 96.7(3) ?
I1 Ag3 O5 . . 5_656 96.7(3) ?
I1 Ag3 O6 . . . 93.4(3) ?
I1 Ag3 O6 . . 7_555 93.4(3) ?
I1 Ag3 B1 . . 3_656 101.8(3) ?
I1 Ag3 B1 . . 5_656 101.8(3) ?
I1 Ag3 Ag1 4_555 . 4_555 137.7(5) ?
I1 Ag3 Ag2 4_555 . . 128.3(3) ?
I1 Ag3 Ag2 4_555 . 7_555 128.3(3) ?
I1 Ag3 Ag4 4_555 . 4_555 134.4(3) ?
I1 Ag3 Ag4 4_555 . 6_555 134.4(3) ?
I1 Ag3 Ag5 4_555 . . 130.4(6) ?
I1 Ag3 Ag5 4_555 . 7_555 130.4(6) ?
I1 Ag3 Ag6 4_555 . . 114.2(3) ?
I1 Ag3 Ag6 4_555 . 3_655 114.2(3) ?
I1 Ag3 O3 4_555 . 2_654 80.5(3) ?
I1 Ag3 O3 4_555 . 8_654 80.5(3) ?
I1 Ag3 O5 4_555 . 3_656 89.2(3) ?
I1 Ag3 O5 4_555 . 5_656 89.2(3) ?
I1 Ag3 O6 4_555 . . 87.7(3) ?
I1 Ag3 O6 4_555 . 7_555 87.7(3) ?
I1 Ag3 B1 4_555 . 3_656 82.0(3) ?
I1 Ag3 B1 4_555 . 5_656 82.0(3) ?
Ag1 Ag3 Ag2 4_555 . . 86.3(4) ?
Ag1 Ag3 Ag2 4_555 . 7_555 86.3(4) ?
Ag1 Ag3 Ag4 4_555 . 4_555 35.69(16) ?
Ag1 Ag3 Ag4 4_555 . 6_555 35.69(16) ?
Ag1 Ag3 Ag5 4_555 . . 85.9(6) ?
Ag1 Ag3 Ag5 4_555 . 7_555 85.9(6) ?
Ag1 Ag3 Ag6 4_555 . . 100.0(4) ?
Ag1 Ag3 Ag6 4_555 . 3_655 100.0(4) ?
Ag1 Ag3 O3 4_555 . 2_654 136.3(5) ?
Ag1 Ag3 O3 4_555 . 8_654 136.3(5) ?
Ag1 Ag3 O5 4_555 . 3_656 55.6(3) ?
Ag1 Ag3 O5 4_555 . 5_656 55.6(3) ?
Ag1 Ag3 O6 4_555 . . 85.9(3) ?
Ag1 Ag3 O6 4_555 . 7_555 85.9(3) ?
Ag1 Ag3 B1 4_555 . 3_656 74.6(3) ?
Ag1 Ag3 B1 4_555 . 5_656 74.6(3) ?
Ag2 Ag3 Ag2 . . 7_555 62.9(3) ?
Ag2 Ag3 Ag4 . . 4_555 96.7(3) ?
Ag2 Ag3 Ag4 . . 6_555 61.8(3) ?
Ag2 Ag3 Ag5 . . . 3.9(4) ?
Ag2 Ag3 Ag5 . . 7_555 59.0(5) ?
Ag2 Ag3 Ag6 . . . 14.34(17) ?
Ag2 Ag3 Ag6 . . 3_655 68.4(2) ?
Ag2 Ag3 O3 . . 2_654 50.3(3) ?
Ag2 Ag3 O3 . . 8_654 78.3(3) ?
Ag2 Ag3 O5 . . 3_656 141.2(5) ?
Ag2 Ag3 O5 . . 5_656 103.8(3) ?
Ag2 Ag3 O6 . . . 66.4(2) ?
Ag2 Ag3 O6 . . 7_555 129.0(4) ?
Ag2 Ag3 B1 . . 3_656 146.9(4) ?
Ag2 Ag3 B1 . . 5_656 88.8(2) ?
Ag2 Ag3 Ag4 7_555 . 4_555 61.8(3) ?
Ag2 Ag3 Ag4 7_555 . 6_555 96.7(3) ?
Ag2 Ag3 Ag5 7_555 . . 59.0(5) ?
Ag2 Ag3 Ag5 7_555 . 7_555 3.9(4) ?
Ag2 Ag3 Ag6 7_555 . . 68.4(2) ?
Ag2 Ag3 Ag6 7_555 . 3_655 14.34(17) ?
Ag2 Ag3 O3 7_555 . 2_654 78.3(3) ?
Ag2 Ag3 O3 7_555 . 8_654 50.3(3) ?
Ag2 Ag3 O5 7_555 . 3_656 103.8(3) ?
Ag2 Ag3 O5 7_555 . 5_656 141.2(5) ?
Ag2 Ag3 O6 7_555 . . 129.0(4) ?
Ag2 Ag3 O6 7_555 . 7_555 66.4(2) ?
Ag2 Ag3 B1 7_555 . 3_656 88.8(2) ?
Ag2 Ag3 B1 7_555 . 5_656 146.9(4) ?
Ag4 Ag3 Ag4 4_555 . 6_555 68.7(3) ?
Ag4 Ag3 Ag5 4_555 . . 94.2(6) ?
Ag4 Ag3 Ag5 4_555 . 7_555 63.2(5) ?
Ag4 Ag3 Ag6 4_555 . . 110.4(3) ?
Ag4 Ag3 Ag6 4_555 . 3_655 72.44(18) ?
Ag4 Ag3 O3 4_555 . 2_654 138.0(4) ?
Ag4 Ag3 O3 4_555 . 8_654 105.7(2) ?
Ag4 Ag3 O5 4_555 . 3_656 48.91(19) ?
Ag4 Ag3 O5 4_555 . 5_656 85.9(3) ?
Ag4 Ag3 O6 4_555 . . 121.3(4) ?
Ag4 Ag3 O6 4_555 . 7_555 53.5(2) ?
Ag4 Ag3 B1 4_555 . 3_656 52.6(2) ?
Ag4 Ag3 B1 4_555 . 5_656 108.8(3) ?
Ag4 Ag3 Ag5 6_555 . . 63.2(5) ?
Ag4 Ag3 Ag5 6_555 . 7_555 94.2(6) ?
Ag4 Ag3 Ag6 6_555 . . 72.44(18) ?
Ag4 Ag3 Ag6 6_555 . 3_655 110.4(3) ?
Ag4 Ag3 O3 6_555 . 2_654 105.7(2) ?
Ag4 Ag3 O3 6_555 . 8_654 138.0(4) ?
Ag4 Ag3 O5 6_555 . 3_656 85.9(3) ?
Ag4 Ag3 O5 6_555 . 5_656 48.91(19) ?
Ag4 Ag3 O6 6_555 . . 53.5(2) ?
Ag4 Ag3 O6 6_555 . 7_555 121.3(4) ?
Ag4 Ag3 B1 6_555 . 3_656 108.8(3) ?
Ag4 Ag3 B1 6_555 . 5_656 52.6(2) ?
Ag5 Ag3 Ag5 . . 7_555 55.2(7) ?
Ag5 Ag3 Ag6 . . . 16.3(5) ?
Ag5 Ag3 Ag6 . . 3_655 64.7(5) ?
Ag5 Ag3 O3 . . 2_654 51.2(5) ?
Ag5 Ag3 O3 . . 8_654 76.2(5) ?
Ag5 Ag3 O5 . . 3_656 140.0(7) ?
Ag5 Ag3 O5 . . 5_656 106.6(5) ?
Ag5 Ag3 O6 . . . 70.2(4) ?
Ag5 Ag3 O6 . . 7_555 125.1(7) ?
Ag5 Ag3 B1 . . 3_656 143.5(7) ?
Ag5 Ag3 B1 . . 5_656 92.3(4) ?
Ag5 Ag3 Ag6 7_555 . . 64.7(5) ?
Ag5 Ag3 Ag6 7_555 . 3_655 16.3(5) ?
Ag5 Ag3 O3 7_555 . 2_654 76.2(5) ?
Ag5 Ag3 O3 7_555 . 8_654 51.2(5) ?
Ag5 Ag3 O5 7_555 . 3_656 106.6(5) ?
Ag5 Ag3 O5 7_555 . 5_656 140.0(7) ?
Ag5 Ag3 O6 7_555 . . 125.1(7) ?
Ag5 Ag3 O6 7_555 . 7_555 70.2(4) ?
Ag5 Ag3 B1 7_555 . 3_656 92.3(4) ?
Ag5 Ag3 B1 7_555 . 5_656 143.5(7) ?
Ag6 Ag3 Ag6 . . 3_655 70.30(19) ?
Ag6 Ag3 O3 . . 2_654 36.33(16) ?
Ag6 Ag3 O3 . . 8_654 71.1(2) ?
Ag6 Ag3 O5 . . 3_656 155.4(4) ?
Ag6 Ag3 O5 . . 5_656 108.18(15) ?
Ag6 Ag3 O6 . . . 63.6(2) ?
Ag6 Ag3 O6 . . 7_555 133.8(4) ?
Ag6 Ag3 B1 . . 3_656 157.0(3) ?
Ag6 Ag3 B1 . . 5_656 88.36(16) ?
Ag6 Ag3 O3 3_655 . 2_654 71.1(2) ?
Ag6 Ag3 O3 3_655 . 8_654 36.33(16) ?
Ag6 Ag3 O5 3_655 . 3_656 108.18(15) ?
Ag6 Ag3 O5 3_655 . 5_656 155.4(4) ?
Ag6 Ag3 O6 3_655 . . 133.8(4) ?
Ag6 Ag3 O6 3_655 . 7_555 63.6(2) ?
Ag6 Ag3 B1 3_655 . 3_656 88.36(16) ?
Ag6 Ag3 B1 3_655 . 5_656 157.0(3) ?
O3 Ag3 O3 2_654 . 8_654 49.5(2) ?
O3 Ag3 O5 2_654 . 3_656 168.0(4) ?
O3 Ag3 O5 2_654 . 5_656 122.93(13) ?
O3 Ag3 O6 2_654 . . 73.4(2) ?
O3 Ag3 O6 2_654 . 7_555 122.9(4) ?
O3 Ag3 B1 2_654 . 3_656 144.3(3) ?
O3 Ag3 B1 2_654 . 5_656 97.01(18) ?
O3 Ag3 O5 8_654 . 3_656 122.93(13) ?
O3 Ag3 O5 8_654 . 5_656 168.0(4) ?
O3 Ag3 O6 8_654 . . 122.9(4) ?
O3 Ag3 O6 8_654 . 7_555 73.4(2) ?
O3 Ag3 B1 8_654 . 3_656 97.01(18) ?
O3 Ag3 B1 8_654 . 5_656 144.3(3) ?
O5 Ag3 O5 3_656 . 5_656 62.5(3) ?
O5 Ag3 O6 3_656 . . 112.5(4) ?
O5 Ag3 O6 3_656 . 7_555 50.01(19) ?
O5 Ag3 B1 3_656 . 3_656 26.00(15) ?
O5 Ag3 B1 3_656 . 5_656 87.5(3) ?
O5 Ag3 O6 5_656 . . 50.01(19) ?
O5 Ag3 O6 5_656 . 7_555 112.5(4) ?
O5 Ag3 B1 5_656 . 3_656 87.5(3) ?
O5 Ag3 B1 5_656 . 5_656 26.00(15) ?
O6 Ag3 O6 . . 7_555 161.9(6) ?
O6 Ag3 B1 . . 3_656 136.5(5) ?
O6 Ag3 B1 . . 5_656 25.48(18) ?
O6 Ag3 B1 7_555 . 3_656 25.48(18) ?
O6 Ag3 B1 7_555 . 5_656 136.5(5) ?
B1 Ag3 B1 3_656 . 5_656 111.0(4) ?
I1 Ag4 I1 2_554 . 4_455 153.5(3) ?
I1 Ag4 Ag1 2_554 . . 149.3(3) ?
I1 Ag4 Ag1 2_554 . 3_545 48.94(15) ?
I1 Ag4 Ag2 2_554 . 2_554 55.06(18) ?
I1 Ag4 Ag2 2_554 . 6_455 115.6(2) ?
I1 Ag4 Ag3 2_554 . 4_455 131.8(2) ?
I1 Ag4 Ag4 2_554 . 5_555 86.6(4) ?
I1 Ag4 Ag5 2_554 . 2_554 47.0(2) ?
I1 Ag4 Ag5 2_554 . 6_455 130.2(3) ?
I1 Ag4 Ag6 2_554 . 2_554 68.65(14) ?
I1 Ag4 O1 2_554 . 2_554 97.1(2) ?
I1 Ag4 O2 2_554 . 2_554 117.1(2) ?
I1 Ag4 O5 2_554 . 2_554 95.1(2) ?
I1 Ag4 B1 2_554 . 2_554 82.1(2) ?
I1 Ag4 B3 2_554 . 2_554 116.6(2) ?
I1 Ag4 Ag1 4_455 . . 54.16(19) ?
I1 Ag4 Ag1 4_455 . 3_545 105.4(2) ?
I1 Ag4 Ag2 4_455 . 2_554 134.7(3) ?
I1 Ag4 Ag2 4_455 . 6_455 45.21(13) ?
I1 Ag4 Ag3 4_455 . 4_455 57.6(2) ?
I1 Ag4 Ag4 4_455 . 5_555 66.9(4) ?
I1 Ag4 Ag5 4_455 . 2_554 123.8(3) ?
I1 Ag4 Ag5 4_455 . 6_455 45.2(2) ?
I1 Ag4 Ag6 4_455 . 2_554 124.7(2) ?
I1 Ag4 O1 4_455 . 2_554 90.4(2) ?
I1 Ag4 O2 4_455 . 2_554 86.6(2) ?
I1 Ag4 O5 4_455 . 2_554 104.5(2) ?
I1 Ag4 B1 4_455 . 2_554 108.2(2) ?
I1 Ag4 B3 4_455 . 2_554 79.3(2) ?
Ag1 Ag4 Ag1 . . 3_545 158.2(3) ?
Ag1 Ag4 Ag2 . . 2_554 121.8(3) ?
Ag1 Ag4 Ag2 . . 6_455 75.7(2) ?
Ag1 Ag4 Ag3 . . 4_455 31.9(2) ?
Ag1 Ag4 Ag4 . . 5_555 117.6(5) ?
Ag1 Ag4 Ag5 . . 2_554 148.6(3) ?
Ag1 Ag4 Ag5 . . 6_455 49.3(3) ?
Ag1 Ag4 Ag6 . . 2_554 108.4(3) ?
Ag1 Ag4 O1 . . 2_554 94.2(3) ?
Ag1 Ag4 O2 . . 2_554 54.1(2) ?
Ag1 Ag4 O5 . . 2_554 54.47(17) ?
Ag1 Ag4 B1 . . 2_554 71.0(2) ?
Ag1 Ag4 B3 . . 2_554 69.1(3) ?
Ag1 Ag4 Ag2 3_545 . 2_554 77.2(2) ?
Ag1 Ag4 Ag2 3_545 . 6_455 84.0(2) ?
Ag1 Ag4 Ag3 3_545 . 4_455 134.2(3) ?
Ag1 Ag4 Ag4 3_545 . 5_555 40.6(4) ?
Ag1 Ag4 Ag5 3_545 . 2_554 46.0(2) ?
Ag1 Ag4 Ag5 3_545 . 6_455 112.1(3) ?
Ag1 Ag4 Ag6 3_545 . 2_554 89.26(19) ?
Ag1 Ag4 O1 3_545 . 2_554 93.4(2) ?
Ag1 Ag4 O2 3_545 . 2_554 140.3(3) ?
Ag1 Ag4 O5 3_545 . 2_554 137.5(3) ?
Ag1 Ag4 B1 3_545 . 2_554 114.4(2) ?
Ag1 Ag4 B3 3_545 . 2_554 118.3(3) ?
Ag2 Ag4 Ag2 2_554 . 6_455 160.1(3) ?
Ag2 Ag4 Ag3 2_554 . 4_455 146.7(3) ?
Ag2 Ag4 Ag4 2_554 . 5_555 113.2(5) ?
Ag2 Ag4 Ag5 2_554 . 2_554 32.6(2) ?
Ag2 Ag4 Ag5 2_554 . 6_455 170.7(3) ?
Ag2 Ag4 Ag6 2_554 . 2_554 14.10(13) ?
Ag2 Ag4 O1 2_554 . 2_554 44.75(17) ?
Ag2 Ag4 O2 2_554 . 2_554 68.2(2) ?
Ag2 Ag4 O5 2_554 . 2_554 101.7(2) ?
Ag2 Ag4 B1 2_554 . 2_554 111.4(3) ?
Ag2 Ag4 B3 2_554 . 2_554 61.6(2) ?
Ag2 Ag4 Ag3 6_455 . 4_455 53.2(2) ?
Ag2 Ag4 Ag4 6_455 . 5_555 46.9(4) ?
Ag2 Ag4 Ag5 6_455 . 2_554 127.6(3) ?
Ag2 Ag4 Ag5 6_455 . 6_455 29.0(2) ?
Ag2 Ag4 Ag6 6_455 . 2_554 164.6(2) ?
Ag2 Ag4 O1 6_455 . 2_554 131.6(2) ?
Ag2 Ag4 O2 6_455 . 2_554 126.4(3) ?
Ag2 Ag4 O5 6_455 . 2_554 96.5(2) ?
Ag2 Ag4 B1 6_455 . 2_554 82.2(2) ?
Ag2 Ag4 B3 6_455 . 2_554 124.5(3) ?
Ag3 Ag4 Ag4 4_455 . 5_555 100.1(4) ?
Ag3 Ag4 Ag5 4_455 . 2_554 178.6(3) ?
Ag3 Ag4 Ag5 4_455 . 6_455 24.3(3) ?
Ag3 Ag4 Ag6 4_455 . 2_554 136.3(2) ?
Ag3 Ag4 O1 4_455 . 2_554 125.7(3) ?
Ag3 Ag4 O2 4_455 . 2_554 84.4(2) ?
Ag3 Ag4 O5 4_455 . 2_554 49.4(2) ?
Ag3 Ag4 B1 4_455 . 2_554 51.5(2) ?
Ag3 Ag4 B3 4_455 . 2_554 100.9(2) ?
Ag4 Ag4 Ag5 5_555 . 2_554 80.7(4) ?
Ag4 Ag4 Ag5 5_555 . 6_455 75.8(4) ?
Ag4 Ag4 Ag6 5_555 . 2_554 121.5(4) ?
Ag4 Ag4 O1 5_555 . 2_554 105.7(4) ?
Ag4 Ag4 O2 5_555 . 2_554 143.9(5) ?
Ag4 Ag4 O5 5_555 . 2_554 137.8(4) ?
Ag4 Ag4 B1 5_555 . 2_554 114.6(4) ?
Ag4 Ag4 B3 5_555 . 2_554 120.5(5) ?
Ag5 Ag4 Ag5 2_554 . 6_455 156.6(4) ?
Ag5 Ag4 Ag6 2_554 . 2_554 43.36(18) ?
Ag5 Ag4 O1 2_554 . 2_554 55.0(2) ?
Ag5 Ag4 O2 2_554 . 2_554 95.7(3) ?
Ag5 Ag4 O5 2_554 . 2_554 129.3(3) ?
Ag5 Ag4 B1 2_554 . 2_554 127.1(3) ?
Ag5 Ag4 B3 2_554 . 2_554 79.6(3) ?
Ag5 Ag4 Ag6 6_455 . 2_554 157.7(3) ?
Ag5 Ag4 O1 6_455 . 2_554 132.3(3) ?
Ag5 Ag4 O2 6_455 . 2_554 103.2(3) ?
Ag5 Ag4 O5 6_455 . 2_554 71.1(3) ?
Ag5 Ag4 B1 6_455 . 2_554 64.8(3) ?
Ag5 Ag4 B3 6_455 . 2_554 112.4(3) ?
Ag6 Ag4 O1 2_554 . 2_554 34.84(11) ?
Ag6 Ag4 O2 2_554 . 2_554 54.49(15) ?
Ag6 Ag4 O5 2_554 . 2_554 97.89(18) ?
Ag6 Ag4 B1 2_554 . 2_554 113.2(2) ?
Ag6 Ag4 B3 2_554 . 2_554 48.07(15) ?
O1 Ag4 O2 2_554 . 2_554 48.04(18) ?
O1 Ag4 O5 2_554 . 2_554 115.9(2) ?
O1 Ag4 B1 2_554 . 2_554 139.6(3) ?
O1 Ag4 B3 2_554 . 2_554 25.43(17) ?
O2 Ag4 O5 2_554 . 2_554 70.6(2) ?
O2 Ag4 B1 2_554 . 2_554 96.3(2) ?
O2 Ag4 B3 2_554 . 2_554 25.8(2) ?
O5 Ag4 B1 2_554 . 2_554 25.73(14) ?
O5 Ag4 B3 2_554 . 2_554 96.4(3) ?
B1 Ag4 B3 2_554 . 2_554 122.1(3) ?
I1 Ag5 Ag1 . . 4_555 60.3(2) ?
I1 Ag5 Ag2 . . . 74.5(6) ?
I1 Ag5 Ag2 . . 5_655 105.6(4) ?
I1 Ag5 Ag2 . . 7_555 58.8(3) ?
I1 Ag5 Ag3 . . . 109.9(6) ?
I1 Ag5 Ag4 . . 2_555 55.5(3) ?
I1 Ag5 Ag4 . . 6_555 60.2(2) ?
I1 Ag5 Ag5 . . 7_555 73.2(7) ?
I1 Ag5 Ag6 . . . 95.7(5) ?
I1 Ag5 Ag6 . . 3_655 72.8(3) ?
I1 Ag5 O1 . . . 104.2(4) ?
I1 Ag5 O3 . . 2_654 147.2(6) ?
I1 Ag5 O3 . . 8_654 113.9(4) ?
I1 Ag5 O6 . . . 121.0(4) ?
I1 Ag5 B1 . . 6_555 156.9(5) ?
I1 Ag5 B2 . . . 126.5(4) ?
I1 Ag5 B4 . . 3_655 128.9(5) ?
Ag1 Ag5 Ag2 4_555 . . 123.5(6) ?
Ag1 Ag5 Ag2 4_555 . 5_655 152.3(4) ?
Ag1 Ag5 Ag2 4_555 . 7_555 90.3(4) ?
Ag1 Ag5 Ag3 4_555 . . 57.0(5) ?
Ag1 Ag5 Ag4 4_555 . 2_555 65.5(2) ?
Ag1 Ag5 Ag4 4_555 . 6_555 44.78(19) ?
Ag1 Ag5 Ag5 4_555 . 7_555 73.7(5) ?
Ag1 Ag5 Ag6 4_555 . . 143.7(5) ?
Ag1 Ag5 Ag6 4_555 . 3_655 102.7(3) ?
Ag1 Ag5 O1 4_555 . . 109.4(3) ?
Ag1 Ag5 O3 4_555 . 2_654 150.9(7) ?
Ag1 Ag5 O3 4_555 . 8_654 116.0(4) ?
Ag1 Ag5 O6 4_555 . . 78.2(3) ?
Ag1 Ag5 B1 4_555 . 6_555 139.5(5) ?
Ag1 Ag5 B2 4_555 . . 103.3(3) ?
Ag1 Ag5 B4 4_555 . 3_655 142.9(5) ?
Ag2 Ag5 Ag2 . . 5_655 32.4(4) ?
Ag2 Ag5 Ag2 . . 7_555 93.9(6) ?
Ag2 Ag5 Ag3 . . . 172.8(8) ?
Ag2 Ag5 Ag4 . . 2_555 61.4(5) ?
Ag2 Ag5 Ag4 . . 6_555 84.8(5) ?
Ag2 Ag5 Ag5 . . 7_555 124.8(10) ?
Ag2 Ag5 Ag6 . . . 22.1(3) ?
Ag2 Ag5 Ag6 . . 3_655 93.5(5) ?
Ag2 Ag5 O1 . . . 49.7(3) ?
Ag2 Ag5 O3 . . 2_654 83.1(5) ?
Ag2 Ag5 O3 . . 8_654 112.1(5) ?
Ag2 Ag5 O6 . . . 100.4(5) ?
Ag2 Ag5 B1 . . 6_555 82.7(4) ?
Ag2 Ag5 B2 . . . 77.0(4) ?
Ag2 Ag5 B4 . . 3_655 91.5(5) ?
Ag2 Ag5 Ag2 5_655 . 7_555 102.5(4) ?
Ag2 Ag5 Ag3 5_655 . . 144.4(7) ?
Ag2 Ag5 Ag4 5_655 . 2_555 86.8(3) ?
Ag2 Ag5 Ag4 5_655 . 6_555 107.9(3) ?
Ag2 Ag5 Ag5 5_655 . 7_555 127.7(6) ?
Ag2 Ag5 Ag6 5_655 . . 10.30(13) ?
Ag2 Ag5 Ag6 5_655 . 3_655 94.2(2) ?
Ag2 Ag5 O1 5_655 . . 47.8(2) ?
Ag2 Ag5 O3 5_655 . 2_654 51.1(3) ?
Ag2 Ag5 O3 5_655 . 8_654 91.2(2) ?
Ag2 Ag5 O6 5_655 . . 92.1(3) ?
Ag2 Ag5 B1 5_655 . 6_555 51.3(2) ?
Ag2 Ag5 B2 5_655 . . 64.4(2) ?
Ag2 Ag5 B4 5_655 . 3_655 64.7(2) ?
Ag2 Ag5 Ag3 7_555 . . 93.3(5) ?
Ag2 Ag5 Ag4 7_555 . 2_555 113.7(5) ?
Ag2 Ag5 Ag4 7_555 . 6_555 116.8(4) ?
Ag2 Ag5 Ag5 7_555 . 7_555 30.9(6) ?
Ag2 Ag5 Ag6 7_555 . . 100.0(4) ?
Ag2 Ag5 Ag6 7_555 . 3_655 14.9(2) ?
Ag2 Ag5 O1 7_555 . . 143.6(5) ?
Ag2 Ag5 O3 7_555 . 2_654 100.0(4) ?
Ag2 Ag5 O3 7_555 . 8_654 55.2(3) ?
Ag2 Ag5 O6 7_555 . . 165.0(5) ?
Ag2 Ag5 B1 7_555 . 6_555 120.8(4) ?
Ag2 Ag5 B2 7_555 . . 166.3(4) ?
Ag2 Ag5 B4 7_555 . 3_655 74.0(3) ?
Ag3 Ag5 Ag4 . . 2_555 115.9(5) ?
Ag3 Ag5 Ag4 . . 6_555 92.5(5) ?
Ag3 Ag5 Ag5 . . 7_555 62.4(7) ?
Ag3 Ag5 Ag6 . . . 154.4(8) ?
Ag3 Ag5 Ag6 . . 3_655 93.2(5) ?
Ag3 Ag5 O1 . . . 123.1(7) ?
Ag3 Ag5 O3 . . 2_654 95.1(8) ?
Ag3 Ag5 O3 . . 8_654 71.8(5) ?
Ag3 Ag5 O6 . . . 72.5(5) ?
Ag3 Ag5 B1 . . 6_555 93.2(7) ?
Ag3 Ag5 B2 . . . 95.9(6) ?
Ag3 Ag5 B4 . . 3_655 89.9(6) ?
Ag4 Ag5 Ag4 2_555 . 6_555 23.44(17) ?
Ag4 Ag5 Ag5 2_555 . 7_555 125.2(7) ?
Ag4 Ag5 Ag6 2_555 . . 78.5(3) ?
Ag4 Ag5 Ag6 2_555 . 3_655 126.2(4) ?
Ag4 Ag5 O1 2_555 . . 54.2(2) ?
Ag4 Ag5 O3 2_555 . 2_654 131.3(4) ?
Ag4 Ag5 O3 2_555 . 8_654 168.0(5) ?
Ag4 Ag5 O6 2_555 . . 70.3(3) ?
Ag4 Ag5 B1 2_555 . 6_555 115.7(3) ?
Ag4 Ag5 B2 2_555 . . 71.2(3) ?
Ag4 Ag5 B4 2_555 . 3_655 151.6(4) ?
Ag4 Ag5 Ag5 6_555 . 7_555 114.7(5) ?
Ag4 Ag5 Ag6 6_555 . . 100.7(4) ?
Ag4 Ag5 Ag6 6_555 . 3_655 131.7(4) ?
Ag4 Ag5 O1 6_555 . . 66.9(2) ?
Ag4 Ag5 O3 6_555 . 2_654 141.8(5) ?
Ag4 Ag5 O3 6_555 . 8_654 160.8(4) ?
Ag4 Ag5 O6 6_555 . . 60.7(2) ?
Ag4 Ag5 B1 6_555 . 6_555 121.6(4) ?
Ag4 Ag5 B2 6_555 . . 73.0(3) ?
Ag4 Ag5 B4 6_555 . 3_655 168.7(4) ?
Ag5 Ag5 Ag6 7_555 . . 128.3(7) ?
Ag5 Ag5 Ag6 7_555 . 3_655 34.2(5) ?
Ag5 Ag5 O1 7_555 . . 174.5(9) ?
Ag5 Ag5 O3 7_555 . 2_654 101.8(6) ?
Ag5 Ag5 O3 7_555 . 8_654 48.5(5) ?
Ag5 Ag5 O6 7_555 . . 134.6(9) ?
Ag5 Ag5 B1 7_555 . 6_555 119.1(7) ?
Ag5 Ag5 B2 7_555 . . 156.3(10) ?
Ag5 Ag5 B4 7_555 . 3_655 76.1(5) ?
Ag6 Ag5 Ag6 . . 3_655 94.1(3) ?
Ag6 Ag5 O1 . . . 46.61(19) ?
Ag6 Ag5 O3 . . 2_654 61.2(2) ?
Ag6 Ag5 O3 . . 8_654 98.0(3) ?
Ag6 Ag5 O6 . . . 94.9(4) ?
Ag6 Ag5 B1 . . 6_555 61.2(2) ?
Ag6 Ag5 B2 . . . 67.8(3) ?
Ag6 Ag5 B4 . . 3_655 73.1(2) ?
Ag6 Ag5 O1 3_655 . . 140.7(4) ?
Ag6 Ag5 O3 3_655 . 2_654 85.2(3) ?
Ag6 Ag5 O3 3_655 . 8_654 42.08(17) ?
Ag6 Ag5 O6 3_655 . . 162.6(5) ?
Ag6 Ag5 B1 3_655 . 6_555 105.9(2) ?
Ag6 Ag5 B2 3_655 . . 153.3(3) ?
Ag6 Ag5 B4 3_655 . 3_655 59.13(19) ?
O1 Ag5 O3 . . 2_654 77.7(3) ?
O1 Ag5 O3 . . 8_654 130.8(3) ?
O1 Ag5 O6 . . . 50.9(2) ?
O1 Ag5 B1 . . 6_555 61.7(2) ?
O1 Ag5 B2 . . . 28.53(18) ?
O1 Ag5 B4 . . 3_655 102.6(3) ?
O3 Ag5 O3 2_654 . 8_654 53.3(2) ?
O3 Ag5 O6 2_654 . . 86.2(5) ?
O3 Ag5 B1 2_654 . 6_555 20.7(2) ?
O3 Ag5 B2 2_654 . . 69.0(3) ?
O3 Ag5 B4 2_654 . 3_655 26.85(16) ?
O3 Ag5 O6 8_654 . . 121.7(6) ?
O3 Ag5 B1 8_654 . 6_555 71.5(3) ?
O3 Ag5 B2 8_654 . . 118.5(4) ?
O3 Ag5 B4 8_654 . 3_655 28.45(13) ?
O6 Ag5 B1 . . 6_555 66.1(3) ?
O6 Ag5 B2 . . . 27.65(19) ?
O6 Ag5 B4 . . 3_655 109.7(5) ?
B1 Ag5 B2 6_555 . . 48.6(2) ?
B1 Ag5 B4 6_555 . 3_655 47.2(2) ?
B2 Ag5 B4 . . 3_655 95.8(3) ?
I1 Ag6 I1 . . 3_645 180 ?
I1 Ag6 Ag2 . . . 11.8(3) ?
I1 Ag6 Ag2 . . 5_655 168.2(3) ?
I1 Ag6 Ag3 . . . 49.50(16) ?
I1 Ag6 Ag3 . . 3_645 130.50(16) ?
I1 Ag6 Ag4 . . 2_555 42.89(11) ?
I1 Ag6 Ag4 . . 6_554 137.11(11) ?
I1 Ag6 Ag5 . . . 40.2(3) ?
I1 Ag6 Ag5 . . 3_645 141.75(19) ?
I1 Ag6 Ag5 . . 5_655 139.8(3) ?
I1 Ag6 Ag5 . . 7_555 38.25(19) ?
I1 Ag6 O1 . . . 84.52(11) ?
I1 Ag6 O1 . . 5_655 95.48(11) ?
I1 Ag6 O3 . . 2_654 86.96(10) ?
I1 Ag6 O3 . . 6_455 93.04(10) ?
I1 Ag6 B1 . . 2_554 72.70(12) ?
I1 Ag6 B1 . . 6_555 107.30(12) ?
I1 Ag6 B2 . . . 88.15(12) ?
I1 Ag6 B2 . . 5_655 91.85(12) ?
I1 Ag6 B3 . . . 96.41(16) ?
I1 Ag6 B3 . . 3_655 83.59(16) ?
I1 Ag6 Ag2 3_645 . . 168.2(3) ?
I1 Ag6 Ag2 3_645 . 5_655 11.8(3) ?
I1 Ag6 Ag3 3_645 . . 130.50(16) ?
I1 Ag6 Ag3 3_645 . 3_645 49.50(16) ?
I1 Ag6 Ag4 3_645 . 2_555 137.11(11) ?
I1 Ag6 Ag4 3_645 . 6_554 42.89(11) ?
I1 Ag6 Ag5 3_645 . . 139.8(3) ?
I1 Ag6 Ag5 3_645 . 3_645 38.25(19) ?
I1 Ag6 Ag5 3_645 . 5_655 40.2(3) ?
I1 Ag6 Ag5 3_645 . 7_555 141.75(19) ?
I1 Ag6 O1 3_645 . . 95.48(11) ?
I1 Ag6 O1 3_645 . 5_655 84.52(11) ?
I1 Ag6 O3 3_645 . 2_654 93.04(10) ?
I1 Ag6 O3 3_645 . 6_455 86.96(10) ?
I1 Ag6 B1 3_645 . 2_554 107.30(12) ?
I1 Ag6 B1 3_645 . 6_555 72.70(12) ?
I1 Ag6 B2 3_645 . . 91.85(12) ?
I1 Ag6 B2 3_645 . 5_655 88.15(12) ?
I1 Ag6 B3 3_645 . . 83.59(16) ?
I1 Ag6 B3 3_645 . 3_655 96.41(16) ?
Ag2 Ag6 Ag2 . . 5_655 180 ?
Ag2 Ag6 Ag3 . . . 42.4(3) ?
Ag2 Ag6 Ag3 . . 3_645 137.6(3) ?
Ag2 Ag6 Ag4 . . 2_555 35.5(4) ?
Ag2 Ag6 Ag4 . . 6_554 144.5(4) ?
Ag2 Ag6 Ag5 . . . 33.3(4) ?
Ag2 Ag6 Ag5 . . 3_645 143.0(3) ?
Ag2 Ag6 Ag5 . . 5_655 146.7(4) ?
Ag2 Ag6 Ag5 . . 7_555 37.0(3) ?
Ag2 Ag6 O1 . . . 73.4(3) ?
Ag2 Ag6 O1 . . 5_655 106.6(3) ?
Ag2 Ag6 O3 . . 2_654 82.4(3) ?
Ag2 Ag6 O3 . . 6_455 97.6(3) ?
Ag2 Ag6 B1 . . 2_554 80.5(3) ?
Ag2 Ag6 B1 . . 6_555 99.5(3) ?
Ag2 Ag6 B2 . . . 76.4(3) ?
Ag2 Ag6 B2 . . 5_655 103.6(3) ?
Ag2 Ag6 B3 . . . 87.7(4) ?
Ag2 Ag6 B3 . . 3_655 92.3(4) ?
Ag2 Ag6 Ag3 5_655 . . 137.6(3) ?
Ag2 Ag6 Ag3 5_655 . 3_645 42.4(3) ?
Ag2 Ag6 Ag4 5_655 . 2_555 144.5(4) ?
Ag2 Ag6 Ag4 5_655 . 6_554 35.5(4) ?
Ag2 Ag6 Ag5 5_655 . . 146.7(4) ?
Ag2 Ag6 Ag5 5_655 . 3_645 37.0(3) ?
Ag2 Ag6 Ag5 5_655 . 5_655 33.3(4) ?
Ag2 Ag6 Ag5 5_655 . 7_555 143.0(3) ?
Ag2 Ag6 O1 5_655 . . 106.6(3) ?
Ag2 Ag6 O1 5_655 . 5_655 73.4(3) ?
Ag2 Ag6 O3 5_655 . 2_654 97.6(3) ?
Ag2 Ag6 O3 5_655 . 6_455 82.4(3) ?
Ag2 Ag6 B1 5_655 . 2_554 99.5(3) ?
Ag2 Ag6 B1 5_655 . 6_555 80.5(3) ?
Ag2 Ag6 B2 5_655 . . 103.6(3) ?
Ag2 Ag6 B2 5_655 . 5_655 76.4(3) ?
Ag2 Ag6 B3 5_655 . . 92.3(4) ?
Ag2 Ag6 B3 5_655 . 3_655 87.7(4) ?
Ag3 Ag6 Ag3 . . 3_645 180 ?
Ag3 Ag6 Ag4 . . 2_555 64.05(18) ?
Ag3 Ag6 Ag4 . . 6_554 115.95(18) ?
Ag3 Ag6 Ag5 . . . 9.3(3) ?
Ag3 Ag6 Ag5 . . 3_645 158.0(2) ?
Ag3 Ag6 Ag5 . . 5_655 170.7(3) ?
Ag3 Ag6 Ag5 . . 7_555 22.0(2) ?
Ag3 Ag6 O1 . . . 69.42(14) ?
Ag3 Ag6 O1 . . 5_655 110.58(14) ?
Ag3 Ag6 O3 . . 2_654 40.99(19) ?
Ag3 Ag6 O3 . . 6_455 139.01(19) ?
Ag3 Ag6 B1 . . 2_554 122.2(2) ?
Ag3 Ag6 B1 . . 6_555 57.8(2) ?
Ag3 Ag6 B2 . . . 55.52(15) ?
Ag3 Ag6 B2 . . 5_655 124.48(15) ?
Ag3 Ag6 B3 . . . 95.0(2) ?
Ag3 Ag6 B3 . . 3_655 85.0(2) ?
Ag3 Ag6 Ag4 3_645 . 2_555 115.95(18) ?
Ag3 Ag6 Ag4 3_645 . 6_554 64.05(18) ?
Ag3 Ag6 Ag5 3_645 . . 170.7(3) ?
Ag3 Ag6 Ag5 3_645 . 3_645 22.0(2) ?
Ag3 Ag6 Ag5 3_645 . 5_655 9.3(3) ?
Ag3 Ag6 Ag5 3_645 . 7_555 158.0(2) ?
Ag3 Ag6 O1 3_645 . . 110.58(14) ?
Ag3 Ag6 O1 3_645 . 5_655 69.42(14) ?
Ag3 Ag6 O3 3_645 . 2_654 139.01(19) ?
Ag3 Ag6 O3 3_645 . 6_455 40.99(19) ?
Ag3 Ag6 B1 3_645 . 2_554 57.8(2) ?
Ag3 Ag6 B1 3_645 . 6_555 122.2(2) ?
Ag3 Ag6 B2 3_645 . . 124.48(15) ?
Ag3 Ag6 B2 3_645 . 5_655 55.52(15) ?
Ag3 Ag6 B3 3_645 . . 85.0(2) ?
Ag3 Ag6 B3 3_645 . 3_655 95.0(2) ?
Ag4 Ag6 Ag4 2_555 . 6_554 180 ?
Ag4 Ag6 Ag5 2_555 . . 58.1(2) ?
Ag4 Ag6 Ag5 2_555 . 3_645 110.68(17) ?
Ag4 Ag6 Ag5 2_555 . 5_655 121.9(2) ?
Ag4 Ag6 Ag5 2_555 . 7_555 69.32(17) ?
Ag4 Ag6 O1 2_555 . . 47.54(15) ?
Ag4 Ag6 O1 2_555 . 5_655 132.46(15) ?
Ag4 Ag6 O3 2_555 . 2_654 102.89(13) ?
Ag4 Ag6 O3 2_555 . 6_455 77.11(13) ?
Ag4 Ag6 B1 2_555 . 2_554 73.97(15) ?
Ag4 Ag6 B1 2_555 . 6_555 106.03(15) ?
Ag4 Ag6 B2 2_555 . . 62.60(15) ?
Ag4 Ag6 B2 2_555 . 5_655 117.40(15) ?
Ag4 Ag6 B3 2_555 . . 53.60(19) ?
Ag4 Ag6 B3 2_555 . 3_655 126.40(19) ?
Ag4 Ag6 Ag5 6_554 . . 121.9(2) ?
Ag4 Ag6 Ag5 6_554 . 3_645 69.32(17) ?
Ag4 Ag6 Ag5 6_554 . 5_655 58.1(2) ?
Ag4 Ag6 Ag5 6_554 . 7_555 110.68(17) ?
Ag4 Ag6 O1 6_554 . . 132.46(15) ?
Ag4 Ag6 O1 6_554 . 5_655 47.54(15) ?
Ag4 Ag6 O3 6_554 . 2_654 77.11(13) ?
Ag4 Ag6 O3 6_554 . 6_455 102.89(13) ?
Ag4 Ag6 B1 6_554 . 2_554 106.03(15) ?
Ag4 Ag6 B1 6_554 . 6_555 73.97(15) ?
Ag4 Ag6 B2 6_554 . . 117.40(15) ?
Ag4 Ag6 B2 6_554 . 5_655 62.60(15) ?
Ag4 Ag6 B3 6_554 . . 126.40(19) ?
Ag4 Ag6 B3 6_554 . 3_655 53.60(19) ?
Ag5 Ag6 Ag5 . . 3_645 162.5(3) ?
Ag5 Ag6 Ag5 . . 5_655 180 ?
Ag5 Ag6 Ag5 . . 7_555 17.5(3) ?
Ag5 Ag6 O1 . . . 71.4(2) ?
Ag5 Ag6 O1 . . 5_655 108.6(2) ?
Ag5 Ag6 O3 . . 2_654 49.4(3) ?
Ag5 Ag6 O3 . . 6_455 130.6(3) ?
Ag5 Ag6 B1 . . 2_554 112.9(3) ?
Ag5 Ag6 B1 . . 6_555 67.1(3) ?
Ag5 Ag6 B2 . . . 60.8(3) ?
Ag5 Ag6 B2 . . 5_655 119.2(3) ?
Ag5 Ag6 B3 . . . 95.5(3) ?
Ag5 Ag6 B3 . . 3_655 84.5(3) ?
Ag5 Ag6 Ag5 3_645 . 5_655 17.5(3) ?
Ag5 Ag6 Ag5 3_645 . 7_555 180 ?
Ag5 Ag6 O1 3_645 . . 91.14(19) ?
Ag5 Ag6 O1 3_645 . 5_655 88.86(19) ?
Ag5 Ag6 O3 3_645 . 2_654 130.7(2) ?
Ag5 Ag6 O3 3_645 . 6_455 49.3(2) ?
Ag5 Ag6 B1 3_645 . 2_554 72.9(2) ?
Ag5 Ag6 B1 3_645 . 6_555 107.1(2) ?
Ag5 Ag6 B2 3_645 . . 102.6(2) ?
Ag5 Ag6 B2 3_645 . 5_655 77.4(2) ?
Ag5 Ag6 B3 3_645 . . 67.5(2) ?
Ag5 Ag6 B3 3_645 . 3_655 112.5(2) ?
Ag5 Ag6 Ag5 5_655 . 7_555 162.5(3) ?
Ag5 Ag6 O1 5_655 . . 108.6(2) ?
Ag5 Ag6 O1 5_655 . 5_655 71.4(2) ?
Ag5 Ag6 O3 5_655 . 2_654 130.6(3) ?
Ag5 Ag6 O3 5_655 . 6_455 49.4(3) ?
Ag5 Ag6 B1 5_655 . 2_554 67.1(3) ?
Ag5 Ag6 B1 5_655 . 6_555 112.9(3) ?
Ag5 Ag6 B2 5_655 . . 119.2(3) ?
Ag5 Ag6 B2 5_655 . 5_655 60.8(3) ?
Ag5 Ag6 B3 5_655 . . 84.5(3) ?
Ag5 Ag6 B3 5_655 . 3_655 95.5(3) ?
Ag5 Ag6 O1 7_555 . . 88.86(19) ?
Ag5 Ag6 O1 7_555 . 5_655 91.14(19) ?
Ag5 Ag6 O3 7_555 . 2_654 49.3(2) ?
Ag5 Ag6 O3 7_555 . 6_455 130.7(2) ?
Ag5 Ag6 B1 7_555 . 2_554 107.1(2) ?
Ag5 Ag6 B1 7_555 . 6_555 72.9(2) ?
Ag5 Ag6 B2 7_555 . . 77.4(2) ?
Ag5 Ag6 B2 7_555 . 5_655 102.6(2) ?
Ag5 Ag6 B3 7_555 . . 112.5(2) ?
Ag5 Ag6 B3 7_555 . 3_655 67.5(2) ?
O1 Ag6 O1 . . 5_655 180 ?
O1 Ag6 O3 . . 2_654 85.68(14) ?
O1 Ag6 O3 . . 6_455 94.32(14) ?
O1 Ag6 B1 . . 2_554 108.72(16) ?
O1 Ag6 B1 . . 6_555 71.28(16) ?
O1 Ag6 B2 . . . 23.58(16) ?
O1 Ag6 B2 . . 5_655 156.42(16) ?
O1 Ag6 B3 . . . 26.4(2) ?
O1 Ag6 B3 . . 3_655 153.6(2) ?
O1 Ag6 O3 5_655 . 2_654 94.32(14) ?
O1 Ag6 O3 5_655 . 6_455 85.68(14) ?
O1 Ag6 B1 5_655 . 2_554 71.28(16) ?
O1 Ag6 B1 5_655 . 6_555 108.72(16) ?
O1 Ag6 B2 5_655 . . 156.42(16) ?
O1 Ag6 B2 5_655 . 5_655 23.58(16) ?
O1 Ag6 B3 5_655 . . 153.6(2) ?
O1 Ag6 B3 5_655 . 3_655 26.4(2) ?
O3 Ag6 O3 2_654 . 6_455 180 ?
O3 Ag6 B1 2_654 . 2_554 153.31(14) ?
O3 Ag6 B1 2_654 . 6_555 26.69(14) ?
O3 Ag6 B2 2_654 . . 62.54(14) ?
O3 Ag6 B2 2_654 . 5_655 117.46(14) ?
O3 Ag6 B3 2_654 . . 109.7(2) ?
O3 Ag6 B3 2_654 . 3_655 70.3(2) ?
O3 Ag6 B1 6_455 . 2_554 26.69(14) ?
O3 Ag6 B1 6_455 . 6_555 153.31(14) ?
O3 Ag6 B2 6_455 . . 117.46(14) ?
O3 Ag6 B2 6_455 . 5_655 62.54(14) ?
O3 Ag6 B3 6_455 . . 70.3(2) ?
O3 Ag6 B3 6_455 . 3_655 109.7(2) ?
B1 Ag6 B1 2_554 . 6_555 180 ?
B1 Ag6 B2 2_554 . . 131.62(16) ?
B1 Ag6 B2 2_554 . 5_655 48.38(16) ?
B1 Ag6 B3 2_554 . . 90.0(2) ?
B1 Ag6 B3 2_554 . 3_655 90.0(2) ?
B1 Ag6 B2 6_555 . . 48.38(16) ?
B1 Ag6 B2 6_555 . 5_655 131.62(16) ?
B1 Ag6 B3 6_555 . . 90.0(2) ?
B1 Ag6 B3 6_555 . 3_655 90.0(2) ?
B2 Ag6 B2 . . 5_655 180 ?
B2 Ag6 B3 . . . 47.6(2) ?
B2 Ag6 B3 . . 3_655 132.4(2) ?
B2 Ag6 B3 5_655 . . 132.4(2) ?
B2 Ag6 B3 5_655 . 3_655 47.6(2) ?
B3 Ag6 B3 . . 3_655 180 ?
Ag2 O1 Ag2 . . 5_655 57.0(3) ?
Ag2 O1 Ag4 . . 2_555 69.3(3) ?
Ag2 O1 Ag5 . . . 38.4(3) ?
Ag2 O1 Ag6 . . . 32.3(3) ?
Ag2 O1 B2 . . . 116.2(4) ?
Ag2 O1 B3 . . . 120.6(5) ?
Ag2 O1 Ag4 5_655 . 2_555 119.0(2) ?
Ag2 O1 Ag5 5_655 . . 82.9(2) ?
Ag2 O1 Ag6 5_655 . . 24.67(14) ?
Ag2 O1 B2 5_655 . . 114.5(4) ?
Ag2 O1 B3 5_655 . . 93.8(5) ?
Ag4 O1 Ag5 2_555 . . 70.8(3) ?
Ag4 O1 Ag6 2_555 . . 97.62(19) ?
Ag4 O1 B2 2_555 . . 113.7(4) ?
Ag4 O1 B3 2_555 . . 89.7(5) ?
Ag5 O1 Ag6 . . . 62.0(2) ?
Ag5 O1 B2 . . . 80.2(4) ?
Ag5 O1 B3 . . . 155.0(5) ?
Ag6 O1 B2 . . . 118.9(3) ?
Ag6 O1 B3 . . . 107.2(5) ?
B2 O1 B3 . . . 123.1(5) ?
Ag1 O2 Ag4 2_555 . 2_555 51.95(17) ?
Ag1 O2 Ag4 2_555 . 8_545 51.95(17) ?
Ag1 O2 B3 2_555 . . 110.5(5) ?
Ag1 O2 B4 2_555 . . 114.7(5) ?
Ag4 O2 Ag4 2_555 . 8_545 94.2(3) ?
Ag4 O2 B3 2_555 . . 86.8(4) ?
Ag4 O2 B4 2_555 . . 121.3(3) ?
Ag4 O2 B3 8_545 . . 86.8(4) ?
Ag4 O2 B4 8_545 . . 121.3(3) ?
B3 O2 B4 . . . 134.8(7) ?
Ag2 O3 Ag2 2_655 . 6_555 51.8(3) ?
Ag2 O3 Ag3 2_655 . 2_655 75.8(3) ?
Ag2 O3 Ag5 2_655 . 2_655 42.2(4) ?
Ag2 O3 Ag5 2_655 . 8_645 62.8(3) ?
Ag2 O3 Ag6 2_655 . 2_655 27.3(2) ?
Ag2 O3 B1 2_655 . 5_656 113.4(4) ?
Ag2 O3 B4 2_655 . 4_545 116.3(4) ?
Ag2 O3 Ag3 6_555 . 2_655 126.6(3) ?
Ag2 O3 Ag5 6_555 . 2_655 93.7(4) ?
Ag2 O3 Ag5 6_555 . 8_645 111.7(4) ?
Ag2 O3 Ag6 6_555 . 2_655 24.44(19) ?
Ag2 O3 B1 6_555 . 5_656 81.4(4) ?
Ag2 O3 B4 6_555 . 4_545 109.5(4) ?
Ag3 O3 Ag5 2_655 . 2_655 33.8(4) ?
Ag3 O3 Ag5 2_655 . 8_645 32.0(3) ?
Ag3 O3 Ag6 2_655 . 2_655 102.7(3) ?
Ag3 O3 B1 2_655 . 5_656 116.0(4) ?
Ag3 O3 B4 2_655 . 4_545 101.3(3) ?
Ag5 O3 Ag5 2_655 . 8_645 29.7(3) ?
Ag5 O3 Ag6 2_655 . 2_655 69.4(4) ?
Ag5 O3 B1 2_655 . 5_656 124.7(5) ?
Ag5 O3 B4 2_655 . 4_545 110.3(5) ?
Ag5 O3 Ag6 8_645 . 2_655 88.6(3) ?
Ag5 O3 B1 8_645 . 5_656 147.3(4) ?
Ag5 O3 B4 8_645 . 4_545 81.7(4) ?
Ag6 O3 B1 2_655 . 5_656 97.0(3) ?
Ag6 O3 B4 2_655 . 4_545 115.4(4) ?
B1 O3 B4 5_656 . 4_545 123.3(5) ?
B2 O4 B2 . . 7_545 118.6(5) ?
B2 O4 B4 . . 4_545 120.3(3) ?
B2 O4 B4 7_545 . 4_545 120.3(3) ?
Ag1 O5 Ag3 2_555 . 3_646 46.7(3) ?
Ag1 O5 Ag4 2_555 . 2_555 52.45(18) ?
Ag1 O5 B1 2_555 . . 113.6(4) ?
Ag1 O5 B2 2_555 . 6_455 115.2(3) ?
Ag3 O5 Ag4 3_646 . 2_555 81.7(3) ?
Ag3 O5 B1 3_646 . . 83.1(3) ?
Ag3 O5 B2 3_646 . 6_455 140.0(3) ?
Ag4 O5 B1 2_555 . . 86.1(4) ?
Ag4 O5 B2 2_555 . 6_455 116.9(4) ?
B1 O5 B2 . . 6_455 130.2(5) ?
Ag3 O6 Ag5 . . . 37.3(4) ?
Ag3 O6 B1 . . 5_656 103.3(4) ?
Ag3 O6 B2 . . . 129.4(4) ?
Ag5 O6 B1 . . 5_656 133.6(4) ?
Ag5 O6 B2 . . . 99.9(4) ?
B1 O6 B2 5_656 . . 125.7(5) ?
Ag1 B1 Ag2 2_555 . 2_555 114.3(2) ?
Ag1 B1 Ag3 2_555 . 3_646 40.1(3) ?
Ag1 B1 Ag4 2_555 . 2_555 44.23(17) ?
Ag1 B1 Ag5 2_555 . 6_455 129.0(3) ?
Ag1 B1 Ag6 2_555 . 2_555 123.8(2) ?
Ag1 B1 O3 2_555 . 5_656 162.2(4) ?
Ag1 B1 O5 2_555 . . 43.9(3) ?
Ag1 B1 O6 2_555 . 5_656 74.0(3) ?
Ag2 B1 Ag3 2_555 . 3_646 89.0(3) ?
Ag2 B1 Ag4 2_555 . 2_555 157.6(3) ?
Ag2 B1 Ag5 2_555 . 6_455 74.8(3) ?
Ag2 B1 Ag6 2_555 . 2_555 23.38(19) ?
Ag2 B1 O3 2_555 . 5_656 72.4(4) ?
Ag2 B1 O5 2_555 . . 91.4(4) ?
Ag2 B1 O6 2_555 . 5_656 108.4(4) ?
Ag3 B1 Ag4 3_646 . 2_555 75.9(3) ?
Ag3 B1 Ag5 3_646 . 6_455 153.2(4) ?
Ag3 B1 Ag6 3_646 . 2_555 109.5(3) ?
Ag3 B1 O3 3_646 . 5_656 156.7(5) ?
Ag3 B1 O5 3_646 . . 70.9(3) ?
Ag3 B1 O6 3_646 . 5_656 51.3(3) ?
Ag4 B1 Ag5 2_555 . 6_455 112.0(3) ?
Ag4 B1 Ag6 2_555 . 2_555 152.4(2) ?
Ag4 B1 O3 2_555 . 5_656 125.8(4) ?
Ag4 B1 O5 2_555 . . 68.1(4) ?
Ag4 B1 O6 2_555 . 5_656 75.2(4) ?
Ag5 B1 Ag6 6_455 . 2_555 51.6(3) ?
Ag5 B1 O3 6_455 . 5_656 34.5(3) ?
Ag5 B1 O5 6_455 . . 88.0(4) ?
Ag5 B1 O6 6_455 . 5_656 154.3(4) ?
Ag6 B1 O3 2_555 . 5_656 56.3(3) ?
Ag6 B1 O5 2_555 . . 87.7(4) ?
Ag6 B1 O6 2_555 . 5_656 130.0(4) ?
O3 B1 O5 5_656 . . 122.3(5) ?
O3 B1 O6 5_656 . 5_656 120.7(5) ?
O5 B1 O6 . . 5_656 117.0(5) ?
Ag2 B2 Ag5 . . . 34.0(3) ?
Ag2 B2 Ag6 . . . 22.43(19) ?
Ag2 B2 O1 . . . 39.1(2) ?
Ag2 B2 O4 . . . 147.1(4) ?
Ag2 B2 O5 . . 6_555 95.1(4) ?
Ag2 B2 O6 . . . 82.3(4) ?
Ag5 B2 Ag6 . . . 51.5(2) ?
Ag5 B2 O1 . . . 71.3(4) ?
Ag5 B2 O4 . . . 158.7(4) ?
Ag5 B2 O5 . . 6_555 92.6(4) ?
Ag5 B2 O6 . . . 52.4(3) ?
Ag6 B2 O1 . . . 37.5(2) ?
Ag6 B2 O4 . . . 139.8(4) ?
Ag6 B2 O5 . . 6_555 79.3(3) ?
Ag6 B2 O6 . . . 103.1(3) ?
O1 B2 O4 . . . 108.6(5) ?
O1 B2 O5 . . 6_555 110.6(5) ?
O1 B2 O6 . . . 107.6(5) ?
O4 B2 O5 . . 6_555 106.7(5) ?
O4 B2 O6 . . . 110.0(5) ?
O5 B2 O6 6_555 . . 113.2(5) ?
Ag1 B3 Ag2 2_555 . . 94.7(3) ?
Ag1 B3 Ag2 2_555 . 3_645 130.2(3) ?
Ag1 B3 Ag2 2_555 . 5_655 130.2(3) ?
Ag1 B3 Ag2 2_555 . 7_545 94.7(3) ?
Ag1 B3 Ag4 2_555 . 2_555 44.13(17) ?
Ag1 B3 Ag4 2_555 . 8_545 44.13(17) ?
Ag1 B3 Ag6 2_555 . . 113.5(2) ?
Ag1 B3 Ag6 2_555 . 3_645 113.5(2) ?
Ag1 B3 O1 2_555 . . 108.4(5) ?
Ag1 B3 O1 2_555 . 7_545 108.4(5) ?
Ag1 B3 O2 2_555 . . 45.9(4) ?
Ag2 B3 Ag2 . . 3_645 111.0(4) ?
Ag2 B3 Ag2 . . 5_655 45.7(3) ?
Ag2 B3 Ag2 . . 7_545 152.9(4) ?
Ag2 B3 Ag4 . . 2_555 55.6(2) ?
Ag2 B3 Ag4 . . 8_545 138.8(4) ?
Ag2 B3 Ag6 . . . 23.2(2) ?
Ag2 B3 Ag6 . . 3_645 132.3(4) ?
Ag2 B3 O1 . . . 37.4(3) ?
Ag2 B3 O1 . . 7_545 154.8(6) ?
Ag2 B3 O2 . . . 84.2(2) ?
Ag2 B3 Ag2 3_645 . 5_655 65.8(3) ?
Ag2 B3 Ag2 3_645 . 7_545 45.7(3) ?
Ag2 B3 Ag4 3_645 . 2_555 156.6(4) ?
Ag2 B3 Ag4 3_645 . 8_545 100.5(2) ?
Ag2 B3 Ag6 3_645 . . 88.1(3) ?
Ag2 B3 Ag6 3_645 . 3_645 22.49(15) ?
Ag2 B3 O1 3_645 . . 118.0(6) ?
Ag2 B3 O1 3_645 . 7_545 61.3(4) ?
Ag2 B3 O2 3_645 . . 93.7(5) ?
Ag2 B3 Ag2 5_655 . 7_545 111.0(4) ?
Ag2 B3 Ag4 5_655 . 2_555 100.5(2) ?
Ag2 B3 Ag4 5_655 . 8_545 156.6(4) ?
Ag2 B3 Ag6 5_655 . . 22.49(15) ?
Ag2 B3 Ag6 5_655 . 3_645 88.1(3) ?
Ag2 B3 O1 5_655 . . 61.3(4) ?
Ag2 B3 O1 5_655 . 7_545 118.0(6) ?
Ag2 B3 O2 5_655 . . 93.7(5) ?
Ag2 B3 Ag4 7_545 . 2_555 138.8(4) ?
Ag2 B3 Ag4 7_545 . 8_545 55.6(2) ?
Ag2 B3 Ag6 7_545 . . 132.3(4) ?
Ag2 B3 Ag6 7_545 . 3_645 23.2(2) ?
Ag2 B3 O1 7_545 . . 154.8(6) ?
Ag2 B3 O1 7_545 . 7_545 37.4(3) ?
Ag2 B3 O2 7_545 . . 84.2(2) ?
Ag4 B3 Ag4 2_555 . 8_545 85.3(3) ?
Ag4 B3 Ag6 2_555 . . 78.34(14) ?
Ag4 B3 Ag6 2_555 . 3_645 155.1(4) ?
Ag4 B3 O1 2_555 . . 64.9(4) ?
Ag4 B3 O1 2_555 . 7_545 139.4(6) ?
Ag4 B3 O2 2_555 . . 67.4(4) ?
Ag4 B3 Ag6 8_545 . . 155.1(4) ?
Ag4 B3 Ag6 8_545 . 3_645 78.34(14) ?
Ag4 B3 O1 8_545 . . 139.4(6) ?
Ag4 B3 O1 8_545 . 7_545 64.9(4) ?
Ag4 B3 O2 8_545 . . 67.4(4) ?
Ag6 B3 Ag6 . . 3_645 110.0(3) ?
Ag6 B3 O1 . . . 46.5(3) ?
Ag6 B3 O1 . . 7_545 137.9(6) ?
Ag6 B3 O2 . . . 88.9(3) ?
Ag6 B3 O1 3_645 . . 137.9(6) ?
Ag6 B3 O1 3_645 . 7_545 46.5(3) ?
Ag6 B3 O2 3_645 . . 88.9(3) ?
O1 B3 O1 . . 7_545 121.7(8) ?
O1 B3 O2 . . . 119.1(4) ?
O1 B3 O2 7_545 . . 119.1(4) ?
Ag5 B4 Ag5 3_645 . 5_655 27.8(3) ?
Ag5 B4 O2 3_645 . . 105.7(6) ?
Ag5 B4 O3 3_645 . 4_445 42.9(4) ?
Ag5 B4 O3 3_645 . 6_455 69.8(4) ?
Ag5 B4 O4 3_645 . 4_445 142.8(5) ?
Ag5 B4 O2 5_655 . . 105.7(6) ?
Ag5 B4 O3 5_655 . 4_445 69.8(4) ?
Ag5 B4 O3 5_655 . 6_455 42.9(4) ?
Ag5 B4 O4 5_655 . 4_445 142.8(5) ?
O2 B4 O3 . . 4_445 110.3(5) ?
O2 B4 O3 . . 6_455 110.3(5) ?
O2 B4 O4 . . 4_445 108.6(6) ?
O3 B4 O3 4_445 . 6_455 107.7(6) ?
O3 B4 O4 4_445 . 4_445 110.0(5) ?
O3 B4 O4 6_455 . 4_445 110.0(5) ?

loop_
_geom_bond_atom_site_label_1
_geom_bond_atom_site_label_2
_geom_bond_site_symmetry_1
_geom_bond_site_symmetry_2
_geom_bond_distance
_geom_bond_publ_flag
I1 Ag1 . 4_555 2.550(5) ?
I1 Ag2 . . 2.659(9) ?
I1 Ag2 . 7_555 2.659(9) ?
I1 Ag3 . . 3.365(13) ?
I1 Ag3 . 4_455 3.225(13) ?
I1 Ag4 . 2_555 2.815(7) ?
I1 Ag4 . 4_555 3.055(7) ?
I1 Ag4 . 6_555 3.055(7) ?
I1 Ag4 . 8_555 2.815(7) ?
I1 Ag5 . . 2.497(13) ?
I1 Ag5 . 7_555 2.497(13) ?
I1 Ag6 . . 3.8527(19) ?
I1 Ag6 . 3_655 3.8527(19) ?
Ag1 Ag2 . 4_455 3.873(11) ?
Ag1 Ag2 . 6_455 3.873(11) ?
Ag1 Ag3 . 4_455 2.168(13) ?
Ag1 Ag4 . . 2.396(7) ?
Ag1 Ag4 . 3_555 3.262(7) ?
Ag1 Ag4 . 5_555 3.262(7) ?
Ag1 Ag4 . 7_555 2.396(7) ?
Ag1 Ag5 . 4_455 2.578(10) ?
Ag1 Ag5 . 6_455 2.578(10) ?
Ag1 O2 . 2_554 2.463(10) ?
Ag1 O5 . 2_554 2.459(5) ?
Ag1 O5 . 8_554 2.459(5) ?
Ag1 B1 . 2_554 3.246(7) ?
Ag1 B1 . 8_554 3.246(7) ?
Ag1 B3 . 2_554 3.214(12) ?
Ag2 Ag2 . 5_655 2.463(14) ?
Ag2 Ag2 . 7_555 3.497(7) ?
Ag2 Ag3 . . 3.352(12) ?
Ag2 Ag4 . 2_555 2.933(13) ?
Ag2 Ag4 . 6_555 3.692(13) ?
Ag2 Ag5 . . 1.798(14) ?
Ag2 Ag5 . 5_655 3.785(13) ?
Ag2 Ag5 . 7_555 2.879(13) ?
Ag2 Ag6 . . 1.232(10) ?
Ag2 O1 . . 2.207(7) ?
Ag2 O1 . 5_655 2.828(12) ?
Ag2 O3 . 2_654 2.659(8) ?
Ag2 O3 . 6_455 2.951(7) ?
Ag2 B1 . 2_554 3.061(9) ?
Ag2 B2 . . 3.137(8) ?
Ag2 B3 . . 3.125(6) ?
Ag2 B3 . 3_655 3.217(13) ?
Ag3 Ag4 . 4_555 3.795(12) ?
Ag3 Ag4 . 6_555 3.795(12) ?
Ag3 Ag5 . . 1.560(17) ?
Ag3 Ag5 . 7_555 1.560(17) ?
Ag3 Ag6 . . 4.157(10) ?
Ag3 Ag6 . 3_655 4.157(10) ?
Ag3 O3 . 2_654 2.795(11) ?
Ag3 O3 . 8_654 2.795(11) ?
Ag3 O5 . 3_656 2.913(11) ?
Ag3 O5 . 5_656 2.913(11) ?
Ag3 O6 . . 2.453(4) ?
Ag3 O6 . 7_555 2.453(4) ?
Ag3 B1 . 3_656 3.062(9) ?
Ag3 B1 . 5_656 3.062(9) ?
Ag4 Ag4 . 5_555 1.367(9) ?
Ag4 Ag5 . 2_554 3.333(13) ?
Ag4 Ag5 . 6_455 3.392(11) ?
Ag4 Ag6 . 2_554 3.848(6) ?
Ag4 O1 . 2_554 2.864(8) ?
Ag4 O2 . 2_554 2.924(8) ?
Ag4 O5 . 2_554 2.891(8) ?
Ag4 B1 . 2_554 3.108(9) ?
Ag4 B3 . 2_554 3.162(10) ?
Ag5 Ag5 . 7_555 1.445(15) ?
Ag5 Ag6 . . 2.695(11) ?
Ag5 Ag6 . 3_655 3.766(10) ?
Ag5 O1 . . 2.891(11) ?
Ag5 O3 . 2_654 2.186(10) ?
Ag5 O3 . 8_654 2.857(11) ?
Ag5 O6 . . 2.420(13) ?
Ag5 B1 . 6_555 3.167(13) ?
Ag5 B2 . . 3.008(13) ?
Ag5 B4 . 3_655 3.012(12) ?
Ag6 O1 . . 2.218(4) ?
Ag6 O1 . 5_655 2.218(4) ?
Ag6 O3 . 2_654 2.525(4) ?
Ag6 O3 . 6_455 2.525(4) ?
Ag6 B1 . 2_554 3.012(7) ?
Ag6 B1 . 6_555 3.012(7) ?
Ag6 B2 . . 3.190(6) ?
Ag6 B2 . 5_655 3.190(6) ?
Ag6 B3 . . 2.923(6) ?
Ag6 B3 . 3_655 2.923(6) ?
O1 B2 . . 1.458(8) ?
O1 B3 . . 1.358(6) ?
O2 B3 . . 1.376(12) ?
O2 B4 . . 1.440(11) ?
O3 B1 . 5_656 1.363(7) ?
O3 B4 . 4_545 1.450(6) ?
O4 B2 . . 1.523(7) ?
O4 B2 . 7_545 1.523(7) ?
O4 B4 . 4_545 1.505(10) ?
O5 B1 . . 1.352(7) ?
O5 B2 . 6_455 1.454(8) ?
O6 B1 . 5_656 1.353(8) ?
O6 B2 . . 1.417(7) ?

loop_
_geom_hbond_atom_site_label_D
_geom_hbond_atom_site_label_H
_geom_hbond_atom_site_label_A
_geom_hbond_site_symmetry_D
_geom_hbond_site_symmetry_H
_geom_hbond_site_symmetry_A
_geom_hbond_distance_DH
_geom_hbond_distance_HA
_geom_hbond_distance_DA
_geom_hbond_angle_DHA
_geom_hbond_publ_flag
? ? ? ? ? ? ? ? ? ? ?

loop_
_geom_torsion_atom_site_label_1
_geom_torsion_atom_site_label_2
_geom_torsion_atom_site_label_3
_geom_torsion_atom_site_label_4
_geom_torsion_site_symmetry_1
_geom_torsion_site_symmetry_2
_geom_torsion_site_symmetry_3
_geom_torsion_site_symmetry_4
_geom_torsion
_geom_torsion_publ_flag
? ? ? ? ? ? ? ? ? ?

loop_
_twin_individual_id
_twin_individual_mass_fraction_refined
_twin_individual_twin_matrix_11
_twin_individual_twin_matrix_12
_twin_individual_twin_matrix_13
_twin_individual_twin_matrix_21
_twin_individual_twin_matrix_22
_twin_individual_twin_matrix_23
_twin_individual_twin_matrix_31
_twin_individual_twin_matrix_32
_twin_individual_twin_matrix_33
? ? ? ? ? ? ? ? ? ? ?

loop_
_jana_atom_site_adp_c_label
_jana_atom_site_adp_c_type_symbol
_jana_atom_site_adp_c_111
_jana_atom_site_adp_c_112
_jana_atom_site_adp_c_113
_jana_atom_site_adp_c_122
_jana_atom_site_adp_c_123
_jana_atom_site_adp_c_133
_jana_atom_site_adp_c_222
_jana_atom_site_adp_c_223
_jana_atom_site_adp_c_233
_jana_atom_site_adp_c_333
I1 I 0.0028(3) 0 -0.0014(3) 0.0052(4) 0 0.0077(5) 0 -0.0078(7) 0 -0.0184(14)
Ag1 Ag 0 0 0.0077(8) -0.031(2) 0 0.024(2) 0 -0.030(2) 0 0.070(6)
Ag2 Ag 0 0 0.0107(12) 0 0.0063(11) 0 0 0 -0.035(4) 0.262(15)
Ag3 Ag 0.031(5) 0 -0.019(4) 0 0 0 0 0 0 0.099(10)
Ag4 Ag 0 0 0 0 0 0 0 0 -0.089(7) 0
Ag5 Ag 0 0 0 0 0 0 0 0 0 0

loop_
_jana_atom_site_adp_d_label
_jana_atom_site_adp_d_type_symbol
_jana_atom_site_adp_d_1111
_jana_atom_site_adp_d_1112
_jana_atom_site_adp_d_1113
_jana_atom_site_adp_d_1122
_jana_atom_site_adp_d_1123
_jana_atom_site_adp_d_1133
_jana_atom_site_adp_d_1222
_jana_atom_site_adp_d_1223
_jana_atom_site_adp_d_1233
_jana_atom_site_adp_d_1333
_jana_atom_site_adp_d_2222
_jana_atom_site_adp_d_2223
_jana_atom_site_adp_d_2233
_jana_atom_site_adp_d_2333
_jana_atom_site_adp_d_3333
I1 I 0 0 0 -0.0016(2) 0 0.0012(3) 0 0 0 0 0 0 0.0039(6) 0 0
Ag1 Ag 0 0 0 0 0 0 0 0 0 0 0.060(10) 0 0 0 0
Ag2 Ag 0 0 0 0 0 0 0 0 0 0 0 0 0 0 -0.003(16)
Ag3 Ag -0.010(4) 0 0.021(4) 0 0 -0.020(4) 0 0 0 0.014(4) 0 0 0 0 -0.039(7)
Ag5 Ag -0.32(4) -0.28(4) -0.15(3) -0.27(4) -0.14(2) -0.089(19) -0.30(4) -0.14(2) -0.105(19) -0.088(16) -0.35(4) -0.16(3) -0.112(19) -0.079(16) 0

loop_
_jana_atom_site_adp_e_label
_jana_atom_site_adp_e_type_symbol
_jana_atom_site_adp_e_11111
_jana_atom_site_adp_e_11112
_jana_atom_site_adp_e_11113
_jana_atom_site_adp_e_11122
_jana_atom_site_adp_e_11123
_jana_atom_site_adp_e_11133
_jana_atom_site_adp_e_11222
_jana_atom_site_adp_e_11223
_jana_atom_site_adp_e_11233
_jana_atom_site_adp_e_11333
_jana_atom_site_adp_e_12222
_jana_atom_site_adp_e_12223
_jana_atom_site_adp_e_12233
_jana_atom_site_adp_e_12333
_jana_atom_site_adp_e_13333
_jana_atom_site_adp_e_22222
_jana_atom_site_adp_e_22223
_jana_atom_site_adp_e_22233
_jana_atom_site_adp_e_22333
_jana_atom_site_adp_e_23333
_jana_atom_site_adp_e_33333
? ? ? ? ? ? ? ? ? ? ? ? ? ? ? ? ? ? ? ? ? ? ?

loop_
_jana_atom_site_adp_f_label
_jana_atom_site_adp_f_type_symbol
_jana_atom_site_adp_f_111111
_jana_atom_site_adp_f_111112
_jana_atom_site_adp_f_111113
_jana_atom_site_adp_f_111122
_jana_atom_site_adp_f_111123
_jana_atom_site_adp_f_111133
_jana_atom_site_adp_f_111222
_jana_atom_site_adp_f_111223
_jana_atom_site_adp_f_111233
_jana_atom_site_adp_f_111333
_jana_atom_site_adp_f_112222
_jana_atom_site_adp_f_112223
_jana_atom_site_adp_f_112233
_jana_atom_site_adp_f_112333
_jana_atom_site_adp_f_113333
_jana_atom_site_adp_f_122222
_jana_atom_site_adp_f_122223
_jana_atom_site_adp_f_122233
_jana_atom_site_adp_f_122333
_jana_atom_site_adp_f_123333
_jana_atom_site_adp_f_133333
_jana_atom_site_adp_f_222222
_jana_atom_site_adp_f_222223
_jana_atom_site_adp_f_222233
_jana_atom_site_adp_f_222333
_jana_atom_site_adp_f_223333
_jana_atom_site_adp_f_233333
_jana_atom_site_adp_f_333333
? ? ? ? ? ? ? ? ? ? ? ? ? ? ? ? ? ? ? ? ? ? ? ? ? ? ? ? ? ?
